data_4124147
loop_
_publ_author_name
'Yamashina, Masahiro'
'Sartin, Matthew M.'
'Sei, Yoshihisa'
'Akita, Munetaka'
'Takeuchi, Satoshi'
'Tahara, Tahei'
'Yoshizawa, Michito'

_publ_contact_author 'Michito Yoshizawa'
_publ_section_title
;
 Preparation of Highly Fluorescent Host-Guest Complexes with Tunable Color
 upon Encapsulation.
;
_journal_issue 29
_journal_name_full 'Journal of the American Chemical Society'
_journal_page_first 9266
_journal_page_last 9269
_journal_paper_doi 10.1021/jacs.5b06195
_journal_volume 137
_journal_year 2015
_chemical_formula_sum 'C232 H201 B F2 N17 O64 Pt2'
_chemical_formula_weight 4690.08
_space_group_crystal_system triclinic
_space_group_IT_number 2
_space_group_name_Hall '-P 1'
_space_group_name_H-M_alt 'P -1'
_symmetry_space_group_name_Hall '-P 1'
_symmetry_space_group_name_H-M 'P -1'
_atom_sites_solution_hydrogens geom
_audit_creation_method SHELXL-2014/6
_cell_angle_alpha 74.698(3)
_cell_angle_beta 72.145(3)
_cell_angle_gamma 77.768(3)
_cell_formula_units_Z 2
_cell_length_a 21.5806(14)
_cell_length_b 21.7696(14)
_cell_length_c 25.8234(16)
_cell_measurement_temperature 90(2)
_cell_volume 11024.3(12)
_computing_structure_refinement 'SHELXL-2014/6 (Sheldrick, 2014)'
_diffrn_ambient_temperature 90(2)
_diffrn_measured_fraction_theta_full 0.969
_diffrn_measured_fraction_theta_max 0.992
_diffrn_radiation_type CuK\a
_diffrn_radiation_wavelength 1.54178
_diffrn_reflns_av_R_equivalents 0.0386
_diffrn_reflns_av_unetI/netI 0.0300
_diffrn_reflns_laue_measured_fraction_full 0.969
_diffrn_reflns_laue_measured_fraction_max 0.992
_diffrn_reflns_limit_h_max 25
_diffrn_reflns_limit_h_min -25
_diffrn_reflns_limit_k_max 25
_diffrn_reflns_limit_k_min -25
_diffrn_reflns_limit_l_max 30
_diffrn_reflns_limit_l_min -30
_diffrn_reflns_number 172022
_diffrn_reflns_point_group_measured_fraction_full 0.969
_diffrn_reflns_point_group_measured_fraction_max 0.992
_diffrn_reflns_theta_full 67.679
_diffrn_reflns_theta_max 66.596
_diffrn_reflns_theta_min 2.446
_exptl_absorpt_coefficient_mu 3.106
_exptl_crystal_density_diffrn 1.413
_exptl_crystal_F_000 4806
_exptl_crystal_size_max 0.100
_exptl_crystal_size_mid 0.100
_exptl_crystal_size_min 0.100
_refine_diff_density_max 3.182
_refine_diff_density_min -1.740
_refine_diff_density_rms 0.168
_refine_ls_extinction_method none
_refine_ls_goodness_of_fit_ref 2.085
_refine_ls_hydrogen_treatment constr
_refine_ls_matrix_type full
_refine_ls_number_parameters 2863
_refine_ls_number_reflns 38667
_refine_ls_number_restraints 3973
_refine_ls_restrained_S_all 2.102
_refine_ls_R_factor_all 0.0855
_refine_ls_R_factor_gt 0.0751
_refine_ls_shift/su_max 0.188
_refine_ls_shift/su_mean 0.008
_refine_ls_structure_factor_coef Fsqd
_refine_ls_weighting_details 'w=1/[\s^2^(Fo^2^)+(0.1000P)^2^] where P=(Fo^2^+2Fc^2^)/3'
_refine_ls_weighting_scheme calc
_refine_ls_wR_factor_gt 0.2448
_refine_ls_wR_factor_ref 0.2542
_reflns_Friedel_coverage 0.000
_reflns_number_gt 33187
_reflns_number_total 38667
_reflns_threshold_expression 'I > 2\s(I)'
_cod_data_source_file ja5b06195_si_002.cif
_cod_data_source_block MY463H
_cod_depositor_comments 'Adding full bibliography for 4124147.cif.'
_cod_database_code 4124147
_shelx_space_group_comment
;
The symmetry employed for this shelxl refinement is uniquely defined
by the following loop, which should always be used as a source of
symmetry information in preference to the above space-group names.
They are only intended as comments.
;
_shelx_estimated_absorpt_t_min 0.746
_shelx_estimated_absorpt_t_max 0.746
_shelxl_version_number 2014/6

loop_
_space_group_symop_operation_xyz
'x, y, z'
'-x, -y, -z'

loop_
_atom_site_label
_atom_site_type_symbol
_atom_site_fract_x
_atom_site_fract_y
_atom_site_fract_z
_atom_site_U_iso_or_equiv
_atom_site_adp_type
_atom_site_occupancy
_atom_site_site_symmetry_order
_atom_site_calc_flag
_atom_site_refinement_flags_posn
_atom_site_refinement_flags_adp
Pt01 Pt 0.24936(2) 0.56645(2) 0.20945(2) 0.02598(10) Uani 1 1 d . U
Pt02 Pt 0.21829(2) -0.04846(2) 0.25905(2) 0.03667(11) Uani 1 1 d . U
N1A N 0.1670(2) 0.5772(2) 0.2720(2) 0.0295(10) Uani 1 1 d . U
C1A C 0.1615(3) 0.6189(3) 0.3040(3) 0.0344(13) Uani 1 1 d . U
H1A H 0.1963 0.6430 0.2968 0.041 Uiso 1 1 calc R U
C2A C 0.1061(4) 0.6272(3) 0.3471(3) 0.0441(15) Uani 1 1 d . U
H2A H 0.1034 0.6553 0.3706 0.053 Uiso 1 1 calc R U
C3A C 0.0542(3) 0.5938(3) 0.3557(3) 0.0432(15) Uani 1 1 d . U
H3A H 0.0149 0.6008 0.3840 0.052 Uiso 1 1 calc R U
C4A C 0.0596(3) 0.5510(3) 0.3235(3) 0.0350(13) Uani 1 1 d . U
C5A C 0.1176(3) 0.5440(3) 0.2814(2) 0.0296(12) Uani 1 1 d . U
H5A H 0.1223 0.5146 0.2586 0.036 Uiso 1 1 calc R U
C6A C -0.0059(3) 0.5633(3) 0.2369(3) 0.0386(14) Uani 1 1 d . U
H6A H 0.0215 0.5940 0.2330 0.046 Uiso 1 1 calc R U
C7A C -0.0313(3) 0.5653(3) 0.1944(3) 0.0438(15) Uani 1 1 d . U
H7A H -0.0202 0.5964 0.1607 0.053 Uiso 1 1 calc R U
C8A C -0.0738(3) 0.5219(3) 0.1995(3) 0.0421(15) Uani 1 1 d . U
H8A H -0.0914 0.5241 0.1694 0.051 Uiso 1 1 calc R U
C9A C -0.0898(3) 0.4767(3) 0.2474(3) 0.0406(14) Uani 1 1 d . U
H9A H -0.1180 0.4473 0.2501 0.049 Uiso 1 1 calc R U
C10A C -0.0650(3) 0.4729(3) 0.2935(3) 0.0345(13) Uani 1 1 d . U
C11A C -0.0827(3) 0.4268(3) 0.3442(3) 0.0354(13) Uani 1 1 d . U
C12A C -0.0565(3) 0.4239(3) 0.3884(3) 0.0365(13) Uani 1 1 d . U
C13A C -0.0732(3) 0.3771(3) 0.4392(3) 0.0399(14) Uani 1 1 d . U
H13A H -0.1038 0.3495 0.4433 0.048 Uiso 1 1 calc R U
C14A C -0.0454(3) 0.3711(3) 0.4827(3) 0.0409(14) Uani 1 1 d . U
H14A H -0.0574 0.3406 0.5166 0.049 Uiso 1 1 calc R U
C15A C 0.0016(4) 0.4120(4) 0.4749(3) 0.0417(15) Uani 1 1 d . U
H15A H 0.0216 0.4078 0.5039 0.050 Uiso 1 1 calc R U
C16A C 0.0184(3) 0.4564(3) 0.4278(3) 0.0399(14) Uani 1 1 d . U
H16A H 0.0500 0.4827 0.4246 0.048 Uiso 1 1 calc R U
C17A C -0.0097(3) 0.4653(3) 0.3823(3) 0.0336(13) Uani 1 1 d . U
C18A C 0.0083(3) 0.5106(3) 0.3319(3) 0.0338(13) Uani 1 1 d . U
C19A C -0.0198(3) 0.5160(3) 0.2872(3) 0.0360(13) Uani 1 1 d . U
N2A N 0.1375(3) -0.0132(3) 0.2302(2) 0.0436(13) Uani 1 1 d . U
C20A C 0.1207(4) -0.0398(4) 0.1969(3) 0.0488(17) Uani 1 1 d . U
H20A H 0.1490 -0.0758 0.1844 0.059 Uiso 1 1 calc R U
C21A C 0.0660(4) -0.0186(4) 0.1800(3) 0.0529(18) Uani 1 1 d . U
H21A H 0.0562 -0.0394 0.1560 0.063 Uiso 1 1 calc R U
C22A C 0.0240(4) 0.0330(4) 0.1973(3) 0.0487(17) Uani 1 1 d . U
H22A H -0.0154 0.0480 0.1858 0.058 Uiso 1 1 calc R U
C23A C 0.0395(3) 0.0634(3) 0.2317(3) 0.0443(15) Uani 1 1 d . U
C24A C 0.0976(3) 0.0394(3) 0.2469(3) 0.0425(15) Uani 1 1 d . U
H24A H 0.1100 0.0602 0.2696 0.051 Uiso 1 1 calc R U
C25A C -0.0372(4) 0.0487(4) 0.3471(4) 0.064(2) Uani 1 1 d . U
H25A H -0.0120 0.0119 0.3338 0.076 Uiso 1 1 calc R U
C26A C -0.0709(5) 0.0426(4) 0.4018(4) 0.073(2) Uani 1 1 d . U
H26A H -0.0675 0.0017 0.4262 0.088 Uiso 1 1 calc R U
C27A C -0.1104(4) 0.0947(4) 0.4230(3) 0.064(2) Uani 1 1 d . U
H27A H -0.1344 0.0886 0.4611 0.076 Uiso 1 1 calc R U
C28A C -0.1144(4) 0.1533(4) 0.3897(3) 0.0493(17) Uani 1 1 d . U
H28A H -0.1398 0.1887 0.4050 0.059 Uiso 1 1 calc R U
C29A C -0.0815(3) 0.1639(3) 0.3317(3) 0.0403(14) Uani 1 1 d . U
C30A C -0.0872(3) 0.2243(3) 0.2958(3) 0.0371(13) Uani 1 1 d . U
C31A C -0.0527(3) 0.2327(3) 0.2400(3) 0.0377(13) Uani 1 1 d . U
C32A C -0.0597(4) 0.2944(4) 0.2022(3) 0.0492(17) Uani 1 1 d . U
H32A H -0.0886 0.3296 0.2158 0.059 Uiso 1 1 calc R U
C33A C -0.0260(4) 0.3030(4) 0.1476(3) 0.061(2) Uani 1 1 d . U
H33A H -0.0315 0.3438 0.1233 0.073 Uiso 1 1 calc R U
C34A C 0.0185(4) 0.2501(4) 0.1266(3) 0.0572(19) Uani 1 1 d . U
H34A H 0.0428 0.2563 0.0886 0.069 Uiso 1 1 calc R U
C35A C 0.0257(4) 0.1915(4) 0.1610(3) 0.0482(16) Uani 1 1 d . U
H35A H 0.0552 0.1572 0.1465 0.058 Uiso 1 1 calc R U
C36A C -0.0100(3) 0.1803(3) 0.2183(3) 0.0367(13) Uani 1 1 d . U
C37A C -0.0038(3) 0.1188(3) 0.2542(3) 0.0413(14) Uani 1 1 d . U
C38A C -0.0393(4) 0.1110(4) 0.3091(3) 0.0445(15) Uani 1 1 d . U
C39A C -0.1231(3) 0.3783(3) 0.3470(3) 0.0373(13) Uani 1 1 d . U
C40A C -0.1903(3) 0.3824(3) 0.3724(3) 0.0350(13) Uani 1 1 d . U
C41A C -0.2260(3) 0.3383(3) 0.3691(3) 0.0348(13) Uani 1 1 d . U
C42A C -0.1943(3) 0.2868(3) 0.3435(3) 0.0352(13) Uani 1 1 d . U
C43A C -0.1263(3) 0.2808(3) 0.3206(3) 0.0355(13) Uani 1 1 d . U
C44A C -0.0926(3) 0.3273(3) 0.3216(3) 0.0385(14) Uani 1 1 d . U
H44A H -0.0466 0.3242 0.3042 0.046 Uiso 1 1 calc R U
N1B N 0.3053(2) 0.5425(2) 0.2649(2) 0.0290(10) Uani 1 1 d . U
C1B C 0.3540(3) 0.5758(3) 0.2583(3) 0.0344(13) Uani 1 1 d . U
H1B H 0.3616 0.6120 0.2282 0.041 Uiso 1 1 calc R U
C2B C 0.3927(3) 0.5580(3) 0.2946(3) 0.0393(14) Uani 1 1 d . U
H2B H 0.4273 0.5814 0.2897 0.047 Uiso 1 1 calc R U
C3B C 0.3809(3) 0.5047(3) 0.3391(3) 0.0380(14) Uani 1 1 d . U
H3B H 0.4072 0.4919 0.3648 0.046 Uiso 1 1 calc R U
C4B C 0.3296(3) 0.4707(3) 0.3452(2) 0.0324(12) Uani 1 1 d . U
C5B C 0.2930(3) 0.4922(3) 0.3070(2) 0.0311(12) Uani 1 1 d . U
H5B H 0.2576 0.4704 0.3109 0.037 Uiso 1 1 calc R U
C6B C 0.2129(3) 0.4808(3) 0.4374(3) 0.0398(14) Uani 1 1 d . U
H6B H 0.2241 0.5182 0.4096 0.048 Uiso 1 1 calc R U
C7B C 0.1575(3) 0.4851(4) 0.4790(3) 0.0425(15) Uani 1 1 d . U
H7B H 0.1297 0.5252 0.4794 0.051 Uiso 1 1 calc R U
C8B C 0.1398(4) 0.4319(4) 0.5215(3) 0.0445(15) Uani 1 1 d . U
H8B H 0.1012 0.4366 0.5512 0.053 Uiso 1 1 calc R U
C9B C 0.1776(4) 0.3738(4) 0.5206(3) 0.0431(15) Uani 1 1 d . U
H9B H 0.1641 0.3376 0.5489 0.052 Uiso 1 1 calc R U
C10B C 0.2370(3) 0.3656(3) 0.4781(3) 0.0370(13) Uani 1 1 d . U
C11B C 0.2773(4) 0.3055(3) 0.4763(3) 0.0407(14) Uani 1 1 d . U
C12B C 0.3351(4) 0.2998(3) 0.4350(3) 0.0467(16) Uani 1 1 d . U
C13B C 0.3790(5) 0.2411(4) 0.4333(4) 0.067(2) Uani 1 1 d . U
H13B H 0.3702 0.2054 0.4637 0.081 Uiso 1 1 calc R U
C14B C 0.4318(5) 0.2340(5) 0.3910(5) 0.087(3) Uani 1 1 d . U
H14B H 0.4593 0.1937 0.3911 0.104 Uiso 1 1 calc R U
C15B C 0.4474(5) 0.2873(5) 0.3454(5) 0.084(3) Uani 1 1 d . U
H15B H 0.4840 0.2815 0.3144 0.101 Uiso 1 1 calc R U
C16B C 0.4106(4) 0.3454(4) 0.3460(4) 0.063(2) Uani 1 1 d . U
H16B H 0.4230 0.3810 0.3165 0.076 Uiso 1 1 calc R U
C17B C 0.3529(4) 0.3542(3) 0.3907(3) 0.0463(16) Uani 1 1 d . U
C18B C 0.3131(3) 0.4147(3) 0.3913(3) 0.0375(13) Uani 1 1 d . U
C19B C 0.2558(3) 0.4202(3) 0.4345(3) 0.0352(13) Uani 1 1 d . U
N2B N 0.1603(3) -0.0504(3) 0.3374(2) 0.0393(12) Uani 1 1 d . U
C20B C 0.1097(4) -0.0850(3) 0.3590(3) 0.0431(15) Uani 1 1 d . U
H20B H 0.1024 -0.1106 0.3374 0.052 Uiso 1 1 calc R U
C21B C 0.0691(4) -0.0842(4) 0.4109(3) 0.0525(18) Uani 1 1 d . U
H21B H 0.0337 -0.1089 0.4252 0.063 Uiso 1 1 calc R U
C22B C 0.0796(4) -0.0469(3) 0.4426(3) 0.0505(18) Uani 1 1 d . U
H22B H 0.0514 -0.0456 0.4787 0.061 Uiso 1 1 calc R U
C23B C 0.1322(4) -0.0115(3) 0.4210(3) 0.0443(15) Uani 1 1 d . U
C24B C 0.1714(3) -0.0140(3) 0.3674(3) 0.0388(14) Uani 1 1 d . U
H24B H 0.2068 0.0106 0.3517 0.047 Uiso 1 1 calc R U
C25B C 0.2481(4) -0.0511(4) 0.4614(3) 0.0530(17) Uani 1 1 d . U
H25B H 0.2362 -0.0787 0.4441 0.064 Uiso 1 1 calc R U
C26B C 0.3032(5) -0.0689(4) 0.4777(3) 0.0581(19) Uani 1 1 d . U
H26B H 0.3296 -0.1089 0.4728 0.070 Uiso 1 1 calc R U
C27B C 0.3228(5) -0.0265(4) 0.5031(3) 0.0588(19) Uani 1 1 d . U
H27B H 0.3629 -0.0381 0.5137 0.071 Uiso 1 1 calc R U
C28B C 0.2835(5) 0.0301(4) 0.5119(3) 0.0588(19) Uani 1 1 d . U
H28B H 0.2970 0.0573 0.5286 0.071 Uiso 1 1 calc R U
C29B C 0.2239(4) 0.0491(4) 0.4969(3) 0.0527(17) Uani 1 1 d . U
C30B C 0.1826(5) 0.1065(4) 0.5062(3) 0.0561(18) Uani 1 1 d . U
C31B C 0.1242(4) 0.1270(4) 0.4890(3) 0.0524(17) Uani 1 1 d . U
C32B C 0.0814(5) 0.1834(4) 0.4989(4) 0.0590(19) Uani 1 1 d . U
H32B H 0.0908 0.2082 0.5201 0.071 Uiso 1 1 calc R U
C33B C 0.0281(5) 0.2038(4) 0.4798(4) 0.067(2) Uani 1 1 d . U
H33B H 0.0016 0.2433 0.4860 0.080 Uiso 1 1 calc R U
C34B C 0.0113(5) 0.1665(4) 0.4506(4) 0.063(2) Uani 1 1 d . U
H34B H -0.0274 0.1799 0.4379 0.076 Uiso 1 1 calc R U
C35B C 0.0512(4) 0.1105(4) 0.4405(4) 0.0547(18) Uani 1 1 d . U
H35B H 0.0407 0.0868 0.4190 0.066 Uiso 1 1 calc R U
C36B C 0.1068(4) 0.0870(3) 0.4606(3) 0.0511(17) Uani 1 1 d . U
C37B C 0.1479(4) 0.0294(3) 0.4508(3) 0.0461(15) Uani 1 1 d . U
C38B C 0.2054(4) 0.0091(3) 0.4690(3) 0.0472(16) Uani 1 1 d . U
C39B C 0.2534(4) 0.2465(3) 0.5168(3) 0.0446(15) Uani 1 1 d . U
C40B C 0.2562(4) 0.2300(4) 0.5718(3) 0.0477(16) Uani 1 1 d . U
C41B C 0.2309(4) 0.1765(4) 0.6081(3) 0.0503(16) Uani 1 1 d . U
C42B C 0.2047(5) 0.1367(4) 0.5879(3) 0.0620(19) Uani 1 1 d . U
C43B C 0.2046(5) 0.1497(4) 0.5328(3) 0.0555(18) Uani 1 1 d . U
C44B C 0.2295(4) 0.2058(4) 0.4982(3) 0.0511(17) Uani 1 1 d . U
H44B H 0.2295 0.2158 0.4601 0.061 Uiso 1 1 calc R U
N1C N 0.3323(2) 0.5545(2) 0.14810(19) 0.0282(10) Uani 1 1 d . U
C1C C 0.3507(3) 0.6030(3) 0.1043(2) 0.0300(12) Uani 1 1 d . U
H1C H 0.3233 0.6434 0.1013 0.036 Uiso 1 1 calc R U
C2C C 0.4090(3) 0.5946(3) 0.0636(2) 0.0315(12) Uani 1 1 d . U
H2C H 0.4214 0.6289 0.0328 0.038 Uiso 1 1 calc R U
C3C C 0.4491(3) 0.5359(3) 0.0683(2) 0.0297(12) Uani 1 1 d . U
H3C H 0.4890 0.5296 0.0404 0.036 Uiso 1 1 calc R U
C4C C 0.4312(3) 0.4861(3) 0.1136(2) 0.0273(11) Uani 1 1 d . U
C5C C 0.3715(3) 0.4979(3) 0.1519(2) 0.0286(12) Uani 1 1 d . U
H5C H 0.3576 0.4640 0.1826 0.034 Uiso 1 1 calc R U
C6C C 0.5049(3) 0.4542(3) 0.1952(3) 0.0367(13) Uani 1 1 d . U
H6C H 0.4804 0.4957 0.1879 0.044 Uiso 1 1 calc R U
C7C C 0.5373(3) 0.4397(4) 0.2352(3) 0.0427(15) Uani 1 1 d . U
H7C H 0.5355 0.4708 0.2556 0.051 Uiso 1 1 calc R U
C8C C 0.5743(4) 0.3774(4) 0.2466(3) 0.0456(15) Uani 1 1 d . U
H8C H 0.5966 0.3671 0.2750 0.055 Uiso 1 1 calc R U
C9C C 0.5780(3) 0.3326(4) 0.2173(3) 0.0429(15) Uani 1 1 d . U
H9C H 0.6031 0.2915 0.2256 0.051 Uiso 1 1 calc R U
C10C C 0.5454(3) 0.3457(3) 0.1747(3) 0.0366(13) Uani 1 1 d . U
C11C C 0.5484(3) 0.3001(3) 0.1445(3) 0.0359(13) Uani 1 1 d . U
C12C C 0.5135(3) 0.3146(3) 0.1032(3) 0.0341(13) Uani 1 1 d . U
C13C C 0.5178(4) 0.2701(3) 0.0697(3) 0.0416(15) Uani 1 1 d . U
H13C H 0.5463 0.2304 0.0739 0.050 Uiso 1 1 calc R U
C14C C 0.4824(4) 0.2834(3) 0.0322(3) 0.0428(15) Uani 1 1 d . U
H14C H 0.4856 0.2530 0.0107 0.051 Uiso 1 1 calc R U
C15C C 0.4399(4) 0.3432(3) 0.0249(3) 0.0386(14) Uani 1 1 d . U
H15C H 0.4140 0.3516 -0.0007 0.046 Uiso 1 1 calc R U
C16C C 0.4361(3) 0.3878(3) 0.0539(2) 0.0329(13) Uani 1 1 d . U
H16C H 0.4079 0.4274 0.0481 0.039 Uiso 1 1 calc R U
C17C C 0.4740(3) 0.3761(3) 0.0934(2) 0.0288(12) Uani 1 1 d . U
C18C C 0.4718(3) 0.4226(3) 0.1228(2) 0.0281(11) Uani 1 1 d . U
C19C C 0.5067(3) 0.4085(3) 0.1638(3) 0.0314(12) Uani 1 1 d . U
N2C N 0.2975(3) -0.0822(2) 0.2898(2) 0.0351(11) Uani 1 1 d . U
C20C C 0.3006(4) -0.1381(3) 0.3287(3) 0.0379(14) Uani 1 1 d . U
H20C H 0.2651 -0.1625 0.3408 0.045 Uiso 1 1 calc R U
C21C C 0.3528(4) -0.1598(3) 0.3503(3) 0.0426(15) Uani 1 1 d . U
H21C H 0.3535 -0.1987 0.3777 0.051 Uiso 1 1 calc R U
C22C C 0.4059(4) -0.1250(3) 0.3324(3) 0.0443(15) Uani 1 1 d . U
H22C H 0.4429 -0.1401 0.3473 0.053 Uiso 1 1 calc R U
C23C C 0.4037(4) -0.0684(3) 0.2928(3) 0.0388(14) Uani 1 1 d . U
C24C C 0.3482(3) -0.0485(3) 0.2732(3) 0.0353(13) Uani 1 1 d . U
H24C H 0.3458 -0.0091 0.2466 0.042 Uiso 1 1 calc R U
C25C C 0.4782(4) -0.0522(3) 0.1771(3) 0.0420(14) Uani 1 1 d . U
H25C H 0.4500 -0.0843 0.1923 0.050 Uiso 1 1 calc R U
C26C C 0.5089(4) -0.0407(4) 0.1225(3) 0.0546(17) Uani 1 1 d . U
H26C H 0.5022 -0.0650 0.0996 0.066 Uiso 1 1 calc R U
C27C C 0.5511(4) 0.0067(4) 0.0986(3) 0.0556(18) Uani 1 1 d . U
H27C H 0.5715 0.0143 0.0597 0.067 Uiso 1 1 calc R U
C28C C 0.5630(4) 0.0406(4) 0.1290(3) 0.0504(17) Uani 1 1 d . U
H28C H 0.5919 0.0719 0.1116 0.060 Uiso 1 1 calc R U
C29C C 0.5325(4) 0.0310(3) 0.1887(3) 0.0405(14) Uani 1 1 d . U
C30C C 0.5451(4) 0.0646(3) 0.2225(3) 0.0431(14) Uani 1 1 d . U
C31C C 0.5203(4) 0.0487(4) 0.2801(3) 0.0520(16) Uani 1 1 d . U
C32C C 0.5366(4) 0.0784(4) 0.3171(3) 0.0556(18) Uani 1 1 d . U
H32C H 0.5654 0.1101 0.3021 0.067 Uiso 1 1 calc R U
C33C C 0.5111(5) 0.0615(4) 0.3733(4) 0.0616(19) Uani 1 1 d . U
H33C H 0.5244 0.0801 0.3968 0.074 Uiso 1 1 calc R U
C34C C 0.4666(5) 0.0182(4) 0.3970(4) 0.063(2) Uani 1 1 d . U
H34C H 0.4485 0.0087 0.4363 0.076 Uiso 1 1 calc R U
C35C C 0.4489(5) -0.0103(4) 0.3648(3) 0.0594(19) Uani 1 1 d . U
H35C H 0.4184 -0.0402 0.3819 0.071 Uiso 1 1 calc R U
C36C C 0.4742(4) 0.0026(4) 0.3056(3) 0.0511(16) Uani 1 1 d . U
C37C C 0.4567(4) -0.0270(3) 0.2700(3) 0.0431(14) Uani 1 1 d . U
C38C C 0.4878(4) -0.0157(3) 0.2131(3) 0.0398(14) Uani 1 1 d . U
C39C C 0.5847(3) 0.2352(3) 0.1574(3) 0.0397(14) Uani 1 1 d . U
C40C C 0.6540(4) 0.2241(3) 0.1470(3) 0.0450(15) Uani 1 1 d . U
C41C C 0.6865(4) 0.1639(4) 0.1645(3) 0.0492(16) Uani 1 1 d . U
C42C C 0.6510(4) 0.1106(4) 0.1889(3) 0.0481(16) Uani 1 1 d . U
C43C C 0.5847(4) 0.1199(3) 0.1968(3) 0.0436(14) Uani 1 1 d . U
C44C C 0.5519(4) 0.1814(3) 0.1834(3) 0.0438(15) Uani 1 1 d . U
H44C H 0.5053 0.1874 0.1921 0.053 Uiso 1 1 calc R U
N1D N 0.1962(2) 0.5870(2) 0.1537(2) 0.0298(10) Uani 1 1 d . U
C1D C 0.1536(3) 0.6419(3) 0.1484(3) 0.0403(14) Uani 1 1 d . U
H1D H 0.1468 0.6698 0.1730 0.048 Uiso 1 1 calc R U
C2D C 0.1195(4) 0.6588(4) 0.1079(3) 0.0503(17) Uani 1 1 d . U
H2D H 0.0902 0.6980 0.1044 0.060 Uiso 1 1 calc R U
C3D C 0.1288(4) 0.6177(4) 0.0730(3) 0.0465(16) Uani 1 1 d . U
H3D H 0.1050 0.6281 0.0457 0.056 Uiso 1 1 calc R U
C4D C 0.1726(3) 0.5612(3) 0.0774(3) 0.0352(13) Uani 1 1 d . U
C5D C 0.2039(3) 0.5472(3) 0.1195(2) 0.0313(12) Uani 1 1 d . U
H5D H 0.2323 0.5075 0.1244 0.038 Uiso 1 1 calc R U
C6D C 0.3021(3) 0.5418(3) -0.0005(3) 0.0360(13) Uani 1 1 d . U
H6D H 0.2933 0.5723 0.0221 0.043 Uiso 1 1 calc R U
C7D C 0.3623(3) 0.5325(3) -0.0360(3) 0.0398(14) Uani 1 1 d . U
H7D H 0.3946 0.5577 -0.0386 0.048 Uiso 1 1 calc R U
C8D C 0.3783(3) 0.4868(3) -0.0689(3) 0.0401(14) Uani 1 1 d . U
H8D H 0.4211 0.4808 -0.0932 0.048 Uiso 1 1 calc R U
C9D C 0.3323(3) 0.4511(3) -0.0660(2) 0.0350(13) Uani 1 1 d . U
H9D H 0.3442 0.4189 -0.0874 0.042 Uiso 1 1 calc R U
C10D C 0.2667(3) 0.4604(3) -0.0318(2) 0.0311(12) Uani 1 1 d . U
C11D C 0.2186(3) 0.4275(3) -0.0309(2) 0.0331(12) Uani 1 1 d . U
C12D C 0.1529(3) 0.4401(3) 0.0010(2) 0.0368(13) Uani 1 1 d . U
C13D C 0.1025(4) 0.4094(4) -0.0009(3) 0.0434(15) Uani 1 1 d . U
H13D H 0.1130 0.3790 -0.0238 0.052 Uiso 1 1 calc R U
C14D C 0.0378(4) 0.4226(4) 0.0300(3) 0.0498(16) Uani 1 1 d . U
H14D H 0.0042 0.4035 0.0262 0.060 Uiso 1 1 calc R U
C15D C 0.0224(4) 0.4645(4) 0.0668(3) 0.0528(17) Uani 1 1 d . U
H15D H -0.0213 0.4723 0.0891 0.063 Uiso 1 1 calc R U
C16D C 0.0717(4) 0.4949(4) 0.0707(3) 0.0446(15) Uani 1 1 d . U
H16D H 0.0610 0.5224 0.0963 0.053 Uiso 1 1 calc R U
C17D C 0.1379(3) 0.4851(3) 0.0369(3) 0.0374(13) Uani 1 1 d . U
C18D C 0.1878(3) 0.5167(3) 0.0383(2) 0.0329(12) Uani 1 1 d . U
C19D C 0.2519(3) 0.5070(3) 0.0036(2) 0.0315(12) Uani 1 1 d . U
N2D N 0.2749(3) -0.0464(3) 0.1800(2) 0.0385(12) Uani 1 1 d . U
C20D C 0.3115(4) -0.0999(3) 0.1670(3) 0.0431(15) Uani 1 1 d . U
H20D H 0.3133 -0.1378 0.1953 0.052 Uiso 1 1 calc R U
C21D C 0.3477(4) -0.1013(4) 0.1116(3) 0.0478(17) Uani 1 1 d . U
H21D H 0.3750 -0.1393 0.1021 0.057 Uiso 1 1 calc R U
C22D C 0.3424(4) -0.0453(3) 0.0714(3) 0.0469(16) Uani 1 1 d . U
H22D H 0.3651 -0.0459 0.0337 0.056 Uiso 1 1 calc R U
C23D C 0.3056(3) 0.0105(3) 0.0842(3) 0.0392(14) Uani 1 1 d . U
C24D C 0.2721(3) 0.0073(3) 0.1408(2) 0.0370(14) Uani 1 1 d . U
H24D H 0.2464 0.0453 0.1516 0.044 Uiso 1 1 calc R U
C25D C 0.1808(4) 0.0656(4) 0.0595(3) 0.0492(17) Uani 1 1 d . U
H25D H 0.1859 0.0237 0.0822 0.059 Uiso 1 1 calc R U
C26D C 0.1215(4) 0.0922(4) 0.0506(4) 0.0589(19) Uani 1 1 d . U
H26D H 0.0851 0.0691 0.0676 0.071 Uiso 1 1 calc R U
C27D C 0.1129(4) 0.1547(4) 0.0161(3) 0.0583(19) Uani 1 1 d . U
H27D H 0.0710 0.1732 0.0102 0.070 Uiso 1 1 calc R U
C28D C 0.1640(4) 0.1868(4) -0.0076(3) 0.0499(17) Uani 1 1 d . U
H28D H 0.1578 0.2286 -0.0302 0.060 Uiso 1 1 calc R U
C29D C 0.2283(4) 0.1606(4) -0.0002(3) 0.0441(15) Uani 1 1 d . U
C30D C 0.2830(4) 0.1936(3) -0.0283(3) 0.0391(14) Uani 1 1 d . U
C31D C 0.3454(4) 0.1665(3) -0.0215(2) 0.0395(14) Uani 1 1 d . U
C32D C 0.4008(4) 0.1989(4) -0.0496(3) 0.0450(15) Uani 1 1 d . U
H32D H 0.3956 0.2397 -0.0740 0.054 Uiso 1 1 calc R U
C33D C 0.4601(4) 0.1730(4) -0.0424(3) 0.0503(17) Uani 1 1 d . U
H33D H 0.4970 0.1944 -0.0631 0.060 Uiso 1 1 calc R U
C34D C 0.4687(4) 0.1127(4) -0.0031(3) 0.0502(17) Uani 1 1 d . U
H34D H 0.5108 0.0959 0.0032 0.060 Uiso 1 1 calc R U
C35D C 0.4181(4) 0.0807(4) 0.0239(3) 0.0436(15) Uani 1 1 d . U
H35D H 0.4245 0.0409 0.0493 0.052 Uiso 1 1 calc R U
C36D C 0.3537(4) 0.1055(3) 0.0154(3) 0.0386(14) Uani 1 1 d . U
C37D C 0.2987(4) 0.0725(3) 0.0438(3) 0.0416(14) Uani 1 1 d . U
C38D C 0.2357(4) 0.0995(4) 0.0351(3) 0.0434(15) Uani 1 1 d . U
C39D C 0.2361(4) 0.3758(3) -0.0632(3) 0.0380(14) Uani 1 1 d . U
C40D C 0.2404(4) 0.3877(3) -0.1193(3) 0.0407(14) Uani 1 1 d . U
C41D C 0.2585(4) 0.3367(3) -0.1472(3) 0.0441(15) Uani 1 1 d . U
C42D C 0.2776(4) 0.2739(3) -0.1187(3) 0.0456(15) Uani 1 1 d . U
C43D C 0.2716(4) 0.2608(3) -0.0620(3) 0.0417(14) Uani 1 1 d . U
C44D C 0.2500(4) 0.3122(3) -0.0345(3) 0.0420(15) Uani 1 1 d . U
H44D H 0.2446 0.3037 0.0046 0.050 Uiso 1 1 calc R U
O1A O -0.2219(2) 0.4345(2) 0.39642(17) 0.0388(10) Uani 1 1 d D U
C45A C -0.2534(4) 0.4184(4) 0.4558(3) 0.0467(16) Uani 1 1 d D U
H45A H -0.2208 0.3933 0.4760 0.056 Uiso 1 1 calc R U
H45B H -0.2884 0.3920 0.4629 0.056 Uiso 1 1 calc R U
C46A C -0.2817(3) 0.4787(4) 0.4750(3) 0.0452(15) Uani 1 1 d D U
H46A H -0.2978 0.4694 0.5162 0.054 Uiso 1 1 calc R U
H46B H -0.2477 0.5073 0.4637 0.054 Uiso 1 1 calc R U
O2A O -0.3347(3) 0.5094(3) 0.4512(2) 0.0642(15) Uani 1 1 d D U
C47A C -0.3682(7) 0.5647(6) 0.4734(5) 0.113(4) Uani 1 1 d D U
H47A H -0.3880 0.5513 0.5135 0.170 Uiso 1 1 calc R U
H47B H -0.4029 0.5864 0.4549 0.170 Uiso 1 1 calc R U
H47C H -0.3369 0.5942 0.4671 0.170 Uiso 1 1 calc R U
O3A O -0.2936(2) 0.3446(2) 0.39312(18) 0.0399(10) Uani 1 1 d D U
C48A C -0.3304(3) 0.3840(4) 0.3563(3) 0.0464(16) Uani 1 1 d D U
H48A H -0.3266 0.3628 0.3258 0.056 Uiso 1 1 calc R U
H48B H -0.3138 0.4259 0.3399 0.056 Uiso 1 1 calc R U
C49A C -0.4003(4) 0.3939(4) 0.3894(4) 0.0589(19) Uani 1 1 d D U
H49A H -0.4042 0.4185 0.4177 0.071 Uiso 1 1 calc R U
H49B H -0.4278 0.4192 0.3645 0.071 Uiso 1 1 calc R U
O4A O -0.4225(3) 0.3358(3) 0.4153(3) 0.0809(19) Uani 1 1 d D U
C50A C -0.4882(4) 0.3409(6) 0.4516(5) 0.103(4) Uani 1 1 d D U
H50A H -0.4956 0.3771 0.4696 0.155 Uiso 1 1 calc R U
H50B H -0.4936 0.3010 0.4800 0.155 Uiso 1 1 calc R U
H50C H -0.5200 0.3480 0.4297 0.155 Uiso 1 1 calc R U
O5A O -0.2278(2) 0.2432(2) 0.33707(18) 0.0371(10) Uani 1 1 d D U
C51A C -0.2749(4) 0.2122(4) 0.3858(3) 0.0468(16) Uani 1 1 d D U
H51A H -0.3161 0.2423 0.3945 0.056 Uiso 1 1 calc R U
H51B H -0.2565 0.1996 0.4184 0.056 Uiso 1 1 calc R U
C52A C -0.2884(4) 0.1546(4) 0.3734(3) 0.0584(19) Uani 1 1 d D U
H52A H -0.2467 0.1251 0.3652 0.070 Uiso 1 1 calc R U
H52B H -0.3184 0.1321 0.4071 0.070 Uiso 1 1 calc R U
O6A O -0.3160(3) 0.1671(3) 0.3294(3) 0.0715(16) Uani 1 1 d D U
C53A C -0.3798(5) 0.1995(5) 0.3398(5) 0.085(3) Uani 1 1 d D U
H53A H -0.4059 0.1783 0.3759 0.128 Uiso 1 1 calc R U
H53B H -0.3995 0.1990 0.3105 0.128 Uiso 1 1 calc R U
H53C H -0.3790 0.2441 0.3405 0.128 Uiso 1 1 calc R U
O1B O 0.2825(3) 0.2703(2) 0.5919(2) 0.0495(12) Uani 1 1 d D U
C45B C 0.3514(5) 0.2507(5) 0.5854(5) 0.080(2) Uani 1 1 d D U
H45C H 0.3764 0.2671 0.5467 0.095 Uiso 1 1 calc R U
H45D H 0.3614 0.2031 0.5940 0.095 Uiso 1 1 calc R U
C46B C 0.3688(5) 0.2770(6) 0.6236(5) 0.084(3) Uani 1 1 d D U
H46C H 0.3519 0.2538 0.6624 0.101 Uiso 1 1 calc R U
H46D H 0.3505 0.3232 0.6205 0.101 Uiso 1 1 calc R U
O2B O 0.4402(4) 0.2688(5) 0.6076(4) 0.102(2) Uani 1 1 d D U
C47B C 0.4644(7) 0.2927(7) 0.6428(6) 0.110(4) Uani 1 1 d D U
H47D H 0.4360 0.2841 0.6809 0.166 Uiso 1 1 calc R U
H47E H 0.4646 0.3392 0.6292 0.166 Uiso 1 1 calc R U
H47F H 0.5093 0.2713 0.6424 0.166 Uiso 1 1 calc R U
O3B O 0.2347(3) 0.1592(3) 0.6627(2) 0.0584(14) Uani 1 1 d D U
C48B C 0.1947(5) 0.1988(4) 0.6985(3) 0.066(2) Uani 1 1 d D U
H48C H 0.1501 0.2105 0.6927 0.079 Uiso 1 1 calc R U
H48D H 0.2136 0.2388 0.6916 0.079 Uiso 1 1 calc R U
C49B C 0.1919(7) 0.1608(6) 0.7566(4) 0.097(3) Uani 1 1 d D U
H49C H 0.1704 0.1227 0.7626 0.117 Uiso 1 1 calc R U
H49D H 0.2377 0.1448 0.7591 0.117 Uiso 1 1 calc R U
O4B O 0.1600(5) 0.1918(5) 0.7995(4) 0.116(3) Uani 1 1 d D U
C50B C 0.1719(7) 0.1564(7) 0.8531(4) 0.107(4) Uani 1 1 d D U
H50D H 0.1625 0.1123 0.8607 0.161 Uiso 1 1 calc R U
H50E H 0.1432 0.1778 0.8827 0.161 Uiso 1 1 calc R U
H50F H 0.2180 0.1555 0.8518 0.161 Uiso 1 1 calc R U
O5B O 0.1815(3) 0.0808(3) 0.6240(3) 0.0731(17) Uani 1 1 d D U
C51B C 0.1109(6) 0.0792(7) 0.6425(6) 0.118(3) Uani 1 1 d D U
H51C H 0.0943 0.0924 0.6089 0.142 Uiso 1 1 calc R U
H51D H 0.1044 0.0337 0.6588 0.142 Uiso 1 1 calc R U
C52B C 0.0681(8) 0.1170(8) 0.6825(6) 0.136(4) Uani 1 1 d D U
H52C H 0.0213 0.1180 0.6847 0.163 Uiso 1 1 calc R U
H52D H 0.0781 0.1617 0.6716 0.163 Uiso 1 1 calc R U
O6B O 0.0820(6) 0.0845(6) 0.7354(5) 0.152(4) Uani 1 1 d D U
C53B C 0.0487(11) 0.1156(10) 0.7803(7) 0.181(7) Uani 1 1 d D U
H53D H 0.0405 0.1621 0.7659 0.272 Uiso 1 1 calc R U
H53E H 0.0760 0.1068 0.8063 0.272 Uiso 1 1 calc R U
H53F H 0.0068 0.0993 0.7997 0.272 Uiso 1 1 calc R U
O1C O 0.6888(3) 0.2757(3) 0.1240(3) 0.0569(13) Uani 1 1 d D U
C45C C 0.7061(7) 0.2933(7) 0.0657(5) 0.117(3) Uani 1 1 d D U
H45E H 0.7273 0.3325 0.0553 0.141 Uiso 1 1 calc R U
H45F H 0.6644 0.3064 0.0545 0.141 Uiso 1 1 calc R U
C46C C 0.7463(8) 0.2519(9) 0.0320(7) 0.155(5) Uani 1 1 d D U
H46E H 0.7452 0.2689 -0.0073 0.186 Uiso 1 1 calc R U
H46F H 0.7323 0.2087 0.0446 0.186 Uiso 1 1 calc R U
O2C O 0.8124(7) 0.2490(7) 0.0380(6) 0.176(4) Uani 1 1 d D U
C47C C 0.8548(11) 0.1959(10) 0.0132(10) 0.216(8) Uani 1 1 d D U
H47G H 0.8294 0.1607 0.0205 0.324 Uiso 1 1 calc R U
H47H H 0.8921 0.1804 0.0295 0.324 Uiso 1 1 calc R U
H47I H 0.8710 0.2113 -0.0271 0.324 Uiso 1 1 calc R U
O3C O 0.7529(3) 0.1557(3) 0.1569(3) 0.0608(14) Uani 1 1 d D U
C48C C 0.7724(4) 0.1822(5) 0.1937(5) 0.077(2) Uani 1 1 d D U
H48E H 0.7493 0.1648 0.2327 0.092 Uiso 1 1 calc R U
H48F H 0.7602 0.2296 0.1859 0.092 Uiso 1 1 calc R U
C49C C 0.8440(5) 0.1656(5) 0.1855(6) 0.095(3) Uani 1 1 d D U
H49E H 0.8661 0.1862 0.1471 0.114 Uiso 1 1 calc R U
H49F H 0.8567 0.1841 0.2113 0.114 Uiso 1 1 calc R U
O4C O 0.8667(4) 0.1005(4) 0.1941(4) 0.105(2) Uani 1 1 d D U
C50C C 0.8405(7) 0.0709(7) 0.2528(6) 0.121(4) Uani 1 1 d D U
H50G H 0.8482 0.0955 0.2764 0.181 Uiso 1 1 calc R U
H50H H 0.8626 0.0266 0.2608 0.181 Uiso 1 1 calc R U
H50I H 0.7931 0.0707 0.2606 0.181 Uiso 1 1 calc R U
O5C O 0.6784(3) 0.0505(3) 0.2102(3) 0.0599(14) Uani 1 1 d D U
C51C C 0.7403(5) 0.0219(5) 0.1817(4) 0.075(2) Uani 1 1 d D U
H51E H 0.7491 -0.0229 0.2022 0.090 Uiso 1 1 calc R U
H51F H 0.7747 0.0454 0.1822 0.090 Uiso 1 1 calc R U
C52C C 0.7459(6) 0.0213(6) 0.1249(5) 0.092(3) Uani 1 1 d D U
H52E H 0.7261 0.0631 0.1060 0.110 Uiso 1 1 calc R U
H52F H 0.7926 0.0126 0.1042 0.110 Uiso 1 1 calc R U
O6C O 0.7122(5) -0.0275(4) 0.1277(4) 0.113(3) Uani 1 1 d D U
C53C C 0.7171(8) -0.0379(8) 0.0753(6) 0.133(5) Uani 1 1 d D U
H53G H 0.7141 0.0035 0.0490 0.200 Uiso 1 1 calc R U
H53H H 0.6813 -0.0607 0.0781 0.200 Uiso 1 1 calc R U
H53I H 0.7594 -0.0639 0.0623 0.200 Uiso 1 1 calc R U
O1D O 0.2218(3) 0.4490(2) -0.14476(18) 0.0432(11) Uani 1 1 d D U
C45D C 0.2655(4) 0.4738(3) -0.1985(3) 0.0468(16) Uani 1 1 d D U
H45G H 0.2442 0.4785 -0.2286 0.056 Uiso 1 1 calc R U
H45H H 0.3068 0.4433 -0.2056 0.056 Uiso 1 1 calc R U
C46D C 0.2806(4) 0.5373(3) -0.1985(3) 0.0496(16) Uani 1 1 d D U
H46G H 0.2955 0.5339 -0.1651 0.059 Uiso 1 1 calc R U
H46H H 0.3165 0.5504 -0.2319 0.059 Uiso 1 1 calc R U
O2D O 0.2229(3) 0.5851(2) -0.1985(2) 0.0587(14) Uani 1 1 d D U
C47D C 0.2368(5) 0.6463(4) -0.2006(4) 0.071(3) Uani 1 1 d D U
H47J H 0.2605 0.6427 -0.1729 0.106 Uiso 1 1 calc R U
H47K H 0.1955 0.6756 -0.1926 0.106 Uiso 1 1 calc R U
H47L H 0.2639 0.6630 -0.2379 0.106 Uiso 1 1 calc R U
O3D O 0.2574(3) 0.3488(2) -0.20210(19) 0.0522(12) Uani 1 1 d D U
C48D C 0.2128(6) 0.3151(5) -0.2106(4) 0.076(2) Uani 1 1 d D U
H48G H 0.1758 0.3089 -0.1766 0.092 Uiso 1 1 calc R U
H48H H 0.2356 0.2720 -0.2166 0.092 Uiso 1 1 calc R U
C49D C 0.1871(4) 0.3481(5) -0.2572(3) 0.0619(19) Uani 1 1 d D U
H49G H 0.1558 0.3221 -0.2594 0.074 Uiso 1 1 calc R U
H49H H 0.1612 0.3893 -0.2488 0.074 Uiso 1 1 calc R U
O4D O 0.2290(3) 0.3615(3) -0.3084(2) 0.0732(16) Uani 1 1 d D U
C50D C 0.1940(4) 0.3940(4) -0.3494(3) 0.061(2) Uani 1 1 d D U
H50J H 0.1565 0.3721 -0.3440 0.091 Uiso 1 1 calc R U
H50K H 0.2235 0.3935 -0.3868 0.091 Uiso 1 1 calc R U
H50L H 0.1781 0.4387 -0.3456 0.091 Uiso 1 1 calc R U
O5D O 0.2996(3) 0.2233(2) -0.14613(19) 0.0501(12) Uani 1 1 d D U
C51D C 0.3624(5) 0.2291(4) -0.1875(3) 0.067(2) Uani 1 1 d D U
H51G H 0.3576 0.2669 -0.2180 0.080 Uiso 1 1 calc R U
H51H H 0.3950 0.2355 -0.1703 0.080 Uiso 1 1 calc R U
C52D C 0.3853(5) 0.1705(4) -0.2099(3) 0.065(2) Uani 1 1 d D U
H52G H 0.4322 0.1696 -0.2310 0.077 Uiso 1 1 calc R U
H52H H 0.3813 0.1322 -0.1790 0.077 Uiso 1 1 calc R U
O6D O 0.3475(3) 0.1693(3) -0.2451(2) 0.0640(15) Uani 1 1 d D U
C53D C 0.3716(6) 0.1155(5) -0.2716(5) 0.085(3) Uani 1 1 d D U
H53J H 0.4182 0.1163 -0.2914 0.127 Uiso 1 1 calc R U
H53K H 0.3465 0.1181 -0.2981 0.127 Uiso 1 1 calc R U
H53L H 0.3667 0.0755 -0.2433 0.127 Uiso 1 1 calc R U
B1Y B 0.1965(6) 0.1927(6) 0.2948(3) 0.162(4) Uani 1 1 d DG U
N1Y N 0.2588(5) 0.1641(5) 0.2701(4) 0.146(3) Uani 1 1 d DG U
C1Y C 0.2836(4) 0.1785(6) 0.2125(4) 0.128(3) Uani 1 1 d DG U
C8Y C 0.2460(6) 0.2214(6) 0.1797(3) 0.149(4) Uani 1 1 d G U
C9Y C 0.1837(5) 0.2500(5) 0.2044(5) 0.141(4) Uani 1 1 d DG U
N2Y N 0.1589(4) 0.2356(6) 0.2620(5) 0.168(4) Uani 1 1 d DG U
F1Y F 0.1917(6) 0.2040(7) 0.3522(5) 0.203(5) Uani 1 1 d D U
C4Y C 0.3103(6) 0.1287(8) 0.2932(6) 0.132(4) Uani 1 1 d D U
C2Y C 0.3501(6) 0.1486(8) 0.1947(6) 0.129(4) Uani 1 1 d D U
C6Y C 0.3117(8) 0.1127(8) 0.3494(6) 0.128(5) Uani 1 1 d . U
H6Y1 H 0.3404 0.1386 0.3547 0.193 Uiso 1 1 calc R U
H6Y2 H 0.3287 0.0669 0.3595 0.193 Uiso 1 1 calc R U
H6Y3 H 0.2672 0.1214 0.3732 0.193 Uiso 1 1 calc R U
F2Y F 0.1573(7) 0.1333(7) 0.3156(7) 0.236(6) Uani 1 1 d D U
C3Y C 0.3662(8) 0.1191(8) 0.2465(5) 0.127(4) Uani 1 1 d D U
H3Y H 0.4080 0.0963 0.2496 0.152 Uiso 1 1 calc R U
C10Y C 0.1427(8) 0.3028(7) 0.1794(7) 0.141(4) Uani 1 1 d D U
C13Y C 0.1509(10) 0.3277(10) 0.1195(8) 0.163(6) Uani 1 1 d . U
H13E H 0.1184 0.3659 0.1135 0.244 Uiso 1 1 calc R U
H13F H 0.1446 0.2946 0.1029 0.244 Uiso 1 1 calc R U
H13G H 0.1953 0.3392 0.1020 0.244 Uiso 1 1 calc R U
C5Y C 0.3921(9) 0.1476(9) 0.1401(6) 0.140(5) Uani 1 1 d . U
H5Y1 H 0.3678 0.1382 0.1173 0.209 Uiso 1 1 calc R U
H5Y2 H 0.4302 0.1142 0.1423 0.209 Uiso 1 1 calc R U
H5Y3 H 0.4071 0.1896 0.1231 0.209 Uiso 1 1 calc R U
C7Y C 0.2700(8) 0.2332(8) 0.1177(6) 0.129(5) Uani 1 1 d . U
H7Y1 H 0.2447 0.2121 0.1035 0.194 Uiso 1 1 calc R U
H7Y2 H 0.3167 0.2156 0.1069 0.194 Uiso 1 1 calc R U
H7Y3 H 0.2642 0.2796 0.1021 0.194 Uiso 1 1 calc R U
N1S N 0.8045(3) 0.2305(4) 0.5249(3) 0.0566(17) Uani 1 1 d D U
O1S O 0.8639(4) 0.2306(5) 0.5106(4) 0.109(3) Uani 1 1 d D U
O2S O 0.7744(4) 0.2187(5) 0.4969(4) 0.111(3) Uani 1 1 d D U
O3S O 0.7715(4) 0.2400(5) 0.5699(3) 0.119(3) Uani 1 1 d D U
N2S N 0.4677(6) 0.3651(6) 0.8313(4) 0.109(3) Uani 1 1 d D U
O4S O 0.5095(8) 0.3515(8) 0.7926(6) 0.200(5) Uani 1 1 d D U
O5S O 0.4237(6) 0.3936(7) 0.8124(5) 0.166(4) Uani 1 1 d D U
O6S O 0.4739(7) 0.3476(7) 0.8771(5) 0.167(4) Uani 1 1 d D U
N3S N 0.6513(8) 0.1744(7) 0.9894(11) 0.244(7) Uani 1 1 d D U
O7S O 0.5933(8) 0.1616(8) 0.9995(7) 0.217(6) Uani 1 1 d D U
O9S O 0.6649(9) 0.2311(9) 0.9640(10) 0.276(8) Uani 1 1 d D U
O8S O 0.6953(9) 0.1304(9) 1.0057(9) 0.275(8) Uani 1 1 d D U
O2Z O 0.0296(7) 0.3108(7) 0.9494(8) 0.199(6) Uani 1 1 d . U
O1Z O 0.0369(7) 0.2630(6) 0.8292(8) 0.199(6) Uani 1 1 d . U
O18Z O 1.0252(15) 0.2227(16) 0.9046(14) 0.376(16) Uani 1 1 d . U
C11Y C 0.0968(10) 0.3324(10) 0.2218(7) 0.168(5) Uani 1 1 d D U
H11Y H 0.0681 0.3720 0.2187 0.202 Uiso 1 1 calc R U
C12Y C 0.1062(9) 0.2855(8) 0.2706(9) 0.184(5) Uani 1 1 d D U
O10S O 0.0371(5) 0.2918(5) 0.5812(4) 0.112(3) Uani 1 1 d D U
C1T C 0.6392(7) 0.9525(6) 0.3943(6) 0.091(3) Uani 1 1 d . U
C2T C 0.6838(7) 0.9898(7) 0.3476(6) 0.111(4) Uani 1 1 d . U
O6Z O 0.6449(3) 0.2763(3) 0.5126(2) 0.0610(15) Uani 1 1 d . U
O9Z O 0.5276(3) 0.4573(3) 0.5974(2) 0.0608(14) Uani 1 1 d . U
O23Z O 0.3213(3) 0.4475(3) 0.6674(2) 0.0674(16) Uani 1 1 d . U
O7Z O 0.6239(3) 0.3503(3) 0.5936(3) 0.0713(17) Uani 1 1 d . U
N1T N 0.6050(6) 0.9208(6) 0.4327(5) 0.111(3) Uani 1 1 d . U
O4Z O 0.5373(6) 0.4883(7) 0.4869(6) 0.168(5) Uani 1 1 d . U
O10Z O 0.5701(9) 0.2943(6) 0.7039(6) 0.202(6) Uani 1 1 d . U
O11Z O 0.5900(9) 0.2200(9) 0.7773(6) 0.214(7) Uani 1 1 d . U
N4S N 0.0379(11) 0.2726(12) 0.6272(6) 0.233(7) Uani 1 1 d D U
O15Z O 0.9048(5) 0.2433(4) 0.6030(4) 0.106(3) Uani 1 1 d . U
O13Z O 0.7399(4) 0.3513(4) 0.6193(4) 0.099(2) Uani 1 1 d . U
O5Z O 0.5502(4) 0.1934(4) 0.5497(3) 0.089(2) Uani 1 1 d . U
O29Z O 0.5231(4) 0.1183(4) 0.4854(3) 0.096(2) Uani 1 1 d . U
O24Z O 0.1285(4) 0.5691(4) 0.9040(4) 0.103(3) Uani 1 1 d . U
O21Z O 0.5891(5) 0.2674(4) 0.8819(5) 0.122(3) Uani 1 1 d . U
O22Z O 0.4316(5) 0.4524(5) 0.6956(5) 0.120(3) Uani 1 1 d . U
O12Z O 0.7094(6) 0.2676(6) 0.7254(4) 0.138(4) Uani 1 1 d . U
O14Z O 0.8292(5) 0.1979(4) 0.7117(4) 0.113(3) Uani 1 1 d . U
O20Z O 0.7199(5) 0.2822(4) 0.8232(4) 0.112(3) Uani 1 1 d . U
O17Z O -0.0335(9) 0.2853(6) 0.7619(7) 0.200(6) Uani 1 1 d . U
O30Z O 0.8496(10) 0.2105(8) 0.8105(7) 0.227(7) Uani 1 1 d . U
O25Z O 0.0971(7) 0.6757(7) 0.9527(5) 0.174(5) Uani 1 1 d . U
O19Z O 0.8154(9) 0.0977(7) 0.9254(9) 0.243(8) Uani 1 1 d . U
O28Z O 0.9466(9) 0.0542(10) 0.0961(7) 0.233(8) Uani 1 1 d . U
C14Y C 0.0945(15) 0.3405(13) 0.3038(12) 0.248(10) Uani 1 1 d D U
H14E H 0.1278 0.3693 0.2850 0.373 Uiso 1 1 calc R U
H14F H 0.0979 0.3211 0.3418 0.373 Uiso 1 1 calc R U
H14G H 0.0506 0.3651 0.3050 0.373 Uiso 1 1 calc R U
O12S O 0.0674(10) 0.2956(10) 0.6470(7) 0.250(7) Uani 1 1 d D U
O11S O -0.0027(12) 0.2412(12) 0.6577(8) 0.339(10) Uani 1 1 d D U
N1G N 0.1302(12) 0.3175(12) 0.4037(11) 0.230(9) Uani 1 1 d . U
C1G C 0.1534(15) 0.3540(16) 0.3584(14) 0.209(8) Uani 1 1 d . U
C2G C 0.1844(14) 0.3902(14) 0.3057(14) 0.225(10) Uani 1 1 d . U
N2G N 0.273(2) 0.374(2) 0.1899(17) 0.362(14) Uani 1 1 d D U
C3G C 0.294(3) 0.350(3) 0.232(2) 0.371(15) Uani 1 1 d D U
C4G C 0.331(2) 0.295(2) 0.231(2) 0.348(16) Uani 1 1 d . U
O1G O 0.993(2) 0.105(2) 0.9681(18) 0.48(2) Uani 1 1 d . U
O2G O 0.9262(16) 0.9978(17) 0.0343(14) 0.400(16) Uani 1 1 d . U
O3G O 0.4331(9) 0.4049(9) 0.7019(8) 0.207(6) Uiso 1 1 d . U

loop_
_atom_site_aniso_label
_atom_site_aniso_U_11
_atom_site_aniso_U_22
_atom_site_aniso_U_33
_atom_site_aniso_U_23
_atom_site_aniso_U_13
_atom_site_aniso_U_12
Pt01 0.02750(15) 0.02702(15) 0.02333(15) -0.00881(10) -0.00354(10) -0.00418(10)
Pt02 0.04120(18) 0.03210(17) 0.02567(16) -0.00345(11) 0.00088(12) 0.00023(12)
N1A 0.033(2) 0.027(2) 0.030(2) -0.0112(19) -0.0056(19) -0.0064(19)
C1A 0.036(3) 0.033(3) 0.038(3) -0.016(2) -0.005(2) -0.009(2)
C2A 0.047(3) 0.039(3) 0.045(3) -0.022(3) 0.006(3) -0.012(3)
C3A 0.042(3) 0.040(3) 0.045(3) -0.024(3) 0.007(3) -0.011(3)
C4A 0.034(3) 0.034(3) 0.036(3) -0.013(2) -0.001(2) -0.007(2)
C5A 0.034(3) 0.028(3) 0.027(3) -0.011(2) -0.003(2) -0.007(2)
C6A 0.031(3) 0.037(3) 0.044(3) -0.007(3) -0.004(2) -0.007(2)
C7A 0.038(3) 0.042(3) 0.043(3) -0.003(3) -0.003(3) -0.005(3)
C8A 0.037(3) 0.047(3) 0.041(3) -0.006(3) -0.013(3) -0.004(3)
C9A 0.034(3) 0.042(3) 0.046(3) -0.011(3) -0.008(3) -0.009(3)
C10A 0.026(3) 0.035(3) 0.042(3) -0.010(2) -0.006(2) -0.006(2)
C11A 0.029(3) 0.037(3) 0.039(3) -0.012(2) 0.000(2) -0.010(2)
C12A 0.034(3) 0.036(3) 0.036(3) -0.015(2) 0.001(2) -0.005(2)
C13A 0.044(3) 0.032(3) 0.038(3) -0.011(2) 0.002(3) -0.011(3)
C14A 0.044(3) 0.040(3) 0.036(3) -0.015(3) -0.001(3) -0.005(3)
C15A 0.047(3) 0.045(3) 0.036(3) -0.016(3) -0.005(3) -0.010(3)
C16A 0.040(3) 0.043(3) 0.038(3) -0.018(3) -0.002(3) -0.010(3)
C17A 0.032(3) 0.033(3) 0.036(3) -0.016(2) -0.001(2) -0.009(2)
C18A 0.031(3) 0.034(3) 0.037(3) -0.014(2) 0.000(2) -0.010(2)
C19A 0.027(3) 0.034(3) 0.042(3) -0.005(2) -0.003(2) -0.007(2)
N2A 0.043(3) 0.045(3) 0.031(3) -0.004(2) 0.001(2) -0.002(2)
C20A 0.048(3) 0.054(4) 0.039(3) -0.013(3) -0.002(3) -0.004(3)
C21A 0.054(4) 0.054(4) 0.043(3) -0.009(3) -0.005(3) -0.003(3)
C22A 0.042(3) 0.052(4) 0.042(3) -0.004(3) -0.005(3) -0.001(3)
C23A 0.041(3) 0.043(3) 0.038(3) -0.002(3) 0.000(3) -0.007(3)
C24A 0.042(3) 0.038(3) 0.034(3) -0.004(3) 0.001(3) 0.000(3)
C25A 0.056(4) 0.048(4) 0.056(4) 0.003(3) 0.006(3) 0.009(3)
C26A 0.073(4) 0.057(4) 0.051(4) 0.008(3) 0.010(3) 0.007(4)
C27A 0.067(4) 0.056(4) 0.041(3) 0.000(3) 0.007(3) 0.004(3)
C28A 0.046(3) 0.051(4) 0.038(3) -0.005(3) 0.000(3) -0.003(3)
C29A 0.034(3) 0.042(3) 0.039(3) -0.005(3) -0.004(2) -0.009(3)
C30A 0.034(3) 0.040(3) 0.038(3) -0.007(2) -0.007(2) -0.014(2)
C31A 0.037(3) 0.039(3) 0.035(3) -0.004(2) -0.005(2) -0.014(2)
C32A 0.056(4) 0.042(3) 0.040(3) -0.002(3) -0.004(3) -0.009(3)
C33A 0.073(4) 0.052(4) 0.042(3) -0.005(3) 0.001(3) -0.005(3)
C34A 0.065(4) 0.052(4) 0.042(3) -0.002(3) -0.001(3) -0.010(3)
C35A 0.052(4) 0.048(3) 0.039(3) -0.005(3) -0.007(3) -0.009(3)
C36A 0.031(3) 0.041(3) 0.036(3) -0.005(2) -0.006(2) -0.009(2)
C37A 0.032(3) 0.042(3) 0.042(3) -0.003(3) -0.003(2) -0.006(2)
C38A 0.038(3) 0.043(3) 0.041(3) -0.001(3) -0.004(3) -0.003(3)
C39A 0.034(3) 0.038(3) 0.038(3) -0.010(2) -0.001(2) -0.011(2)
C40A 0.035(3) 0.036(3) 0.032(3) -0.005(2) -0.004(2) -0.010(2)
C41A 0.032(3) 0.041(3) 0.030(3) -0.004(2) -0.005(2) -0.011(2)
C42A 0.033(3) 0.039(3) 0.034(3) -0.002(2) -0.009(2) -0.014(2)
C43A 0.034(3) 0.038(3) 0.033(3) -0.007(2) -0.004(2) -0.012(2)
C44A 0.032(3) 0.042(3) 0.037(3) -0.008(3) 0.001(2) -0.013(3)
N1B 0.033(2) 0.032(2) 0.026(2) -0.0107(19) -0.0058(19) -0.011(2)
C1B 0.035(3) 0.036(3) 0.030(3) -0.007(2) -0.004(2) -0.008(2)
C2B 0.038(3) 0.044(3) 0.037(3) -0.007(3) -0.010(2) -0.011(3)
C3B 0.043(3) 0.040(3) 0.032(3) -0.009(2) -0.015(2) 0.001(3)
C4B 0.040(3) 0.029(3) 0.027(3) -0.010(2) -0.006(2) -0.002(2)
C5B 0.034(3) 0.030(3) 0.030(3) -0.011(2) -0.003(2) -0.007(2)
C6B 0.048(3) 0.040(3) 0.033(3) -0.012(3) -0.014(3) -0.001(3)
C7B 0.043(3) 0.047(3) 0.039(3) -0.019(3) -0.010(3) 0.001(3)
C8B 0.043(3) 0.055(4) 0.038(3) -0.019(3) -0.009(3) -0.003(3)
C9B 0.053(3) 0.049(3) 0.031(3) -0.012(3) -0.012(3) -0.012(3)
C10B 0.046(3) 0.039(3) 0.031(3) -0.011(2) -0.012(2) -0.007(3)
C11B 0.055(3) 0.035(3) 0.033(3) -0.007(2) -0.011(3) -0.009(3)
C12B 0.060(3) 0.033(3) 0.041(3) -0.007(3) -0.006(3) -0.003(3)
C13B 0.071(4) 0.041(4) 0.064(4) 0.002(3) -0.001(4) 0.003(3)
C14B 0.080(5) 0.050(4) 0.088(5) 0.002(4) 0.010(4) 0.008(4)
C15B 0.074(5) 0.060(4) 0.081(5) -0.002(4) 0.012(4) 0.006(4)
C16B 0.061(4) 0.045(4) 0.058(4) -0.002(3) 0.006(3) 0.001(3)
C17B 0.050(3) 0.036(3) 0.042(3) -0.003(3) -0.005(3) -0.001(3)
C18B 0.047(3) 0.034(3) 0.031(3) -0.010(2) -0.010(2) 0.001(2)
C19B 0.044(3) 0.038(3) 0.028(3) -0.012(2) -0.011(2) -0.005(2)
N2B 0.046(3) 0.031(3) 0.031(3) -0.003(2) 0.001(2) -0.007(2)
C20B 0.053(3) 0.032(3) 0.037(3) -0.007(3) 0.003(3) -0.013(3)
C21B 0.061(4) 0.040(3) 0.047(3) -0.008(3) 0.009(3) -0.024(3)
C22B 0.067(4) 0.034(3) 0.036(3) -0.008(3) 0.014(3) -0.017(3)
C23B 0.058(3) 0.031(3) 0.035(3) -0.005(2) 0.005(3) -0.013(3)
C24B 0.047(3) 0.028(3) 0.033(3) -0.005(2) 0.002(3) -0.009(3)
C25B 0.070(4) 0.045(3) 0.039(3) -0.003(3) -0.006(3) -0.019(3)
C26B 0.075(4) 0.047(4) 0.041(3) -0.004(3) -0.001(3) -0.012(3)
C27B 0.071(4) 0.063(4) 0.037(3) 0.001(3) -0.014(3) -0.014(3)
C28B 0.078(4) 0.048(4) 0.042(3) -0.003(3) -0.003(3) -0.020(3)
C29B 0.068(4) 0.045(3) 0.042(3) -0.003(3) -0.008(3) -0.019(3)
C30B 0.077(4) 0.041(3) 0.041(3) -0.011(3) 0.008(3) -0.021(3)
C31B 0.065(4) 0.043(3) 0.045(3) -0.010(3) 0.001(3) -0.021(3)
C32B 0.071(4) 0.043(3) 0.059(4) -0.021(3) 0.005(3) -0.021(3)
C33B 0.067(4) 0.048(4) 0.077(4) -0.022(3) 0.001(4) -0.010(3)
C34B 0.061(4) 0.046(4) 0.077(4) -0.024(3) 0.005(4) -0.014(3)
C35B 0.057(4) 0.039(3) 0.060(4) -0.016(3) 0.005(3) -0.015(3)
C36B 0.065(4) 0.036(3) 0.042(3) -0.010(3) 0.011(3) -0.020(3)
C37B 0.057(3) 0.036(3) 0.038(3) -0.006(3) 0.004(3) -0.017(3)
C38B 0.066(4) 0.036(3) 0.034(3) -0.009(2) 0.005(3) -0.018(3)
C39B 0.062(3) 0.036(3) 0.033(3) -0.007(2) -0.008(3) -0.007(3)
C40B 0.063(4) 0.041(3) 0.039(3) -0.013(3) -0.012(3) -0.003(3)
C41B 0.069(4) 0.041(3) 0.037(3) -0.009(3) -0.008(3) -0.008(3)
C42B 0.081(4) 0.048(3) 0.046(3) -0.004(3) -0.005(3) -0.013(3)
C43B 0.074(4) 0.048(3) 0.042(3) -0.007(3) -0.010(3) -0.015(3)
C44B 0.075(4) 0.040(3) 0.037(3) -0.005(3) -0.011(3) -0.014(3)
N1C 0.031(2) 0.031(2) 0.024(2) -0.0088(19) -0.0088(19) -0.0032(19)
C1C 0.034(3) 0.026(3) 0.027(3) 0.000(2) -0.007(2) -0.009(2)
C2C 0.035(3) 0.033(3) 0.026(3) -0.003(2) -0.006(2) -0.010(2)
C3C 0.031(3) 0.031(3) 0.026(3) -0.005(2) -0.003(2) -0.009(2)
C4C 0.028(3) 0.031(3) 0.024(2) -0.009(2) -0.004(2) -0.007(2)
C5C 0.031(3) 0.030(3) 0.024(2) -0.003(2) -0.006(2) -0.007(2)
C6C 0.034(3) 0.042(3) 0.034(3) -0.011(2) -0.005(2) -0.008(3)
C7C 0.044(3) 0.051(3) 0.039(3) -0.013(3) -0.012(3) -0.013(3)
C8C 0.049(3) 0.053(3) 0.041(3) -0.006(3) -0.019(3) -0.013(3)
C9C 0.041(3) 0.045(3) 0.041(3) -0.004(3) -0.014(3) -0.003(3)
C10C 0.034(3) 0.036(3) 0.036(3) -0.002(2) -0.005(2) -0.010(2)
C11C 0.035(3) 0.031(3) 0.037(3) 0.002(2) -0.009(2) -0.008(2)
C12C 0.034(3) 0.032(3) 0.033(3) -0.002(2) -0.007(2) -0.008(2)
C13C 0.049(3) 0.027(3) 0.046(3) -0.007(3) -0.009(3) -0.007(3)
C14C 0.056(4) 0.033(3) 0.045(3) -0.010(3) -0.017(3) -0.011(3)
C15C 0.049(3) 0.034(3) 0.037(3) -0.009(2) -0.015(3) -0.008(3)
C16C 0.037(3) 0.033(3) 0.028(3) -0.003(2) -0.008(2) -0.009(2)
C17C 0.026(2) 0.031(3) 0.025(2) -0.003(2) -0.001(2) -0.008(2)
C18C 0.027(3) 0.029(3) 0.025(2) -0.004(2) -0.002(2) -0.009(2)
C19C 0.028(3) 0.034(3) 0.029(3) -0.002(2) -0.004(2) -0.010(2)
N2C 0.044(3) 0.021(2) 0.033(2) -0.004(2) -0.006(2) 0.002(2)
C20C 0.051(3) 0.023(3) 0.032(3) -0.002(2) -0.007(3) -0.002(2)
C21C 0.055(4) 0.027(3) 0.036(3) 0.001(2) -0.007(3) -0.004(3)
C22C 0.055(4) 0.038(3) 0.035(3) -0.006(3) -0.011(3) -0.002(3)
C23C 0.052(3) 0.032(3) 0.031(3) -0.010(2) -0.005(2) -0.007(3)
C24C 0.049(3) 0.024(3) 0.028(3) -0.005(2) -0.004(2) -0.006(2)
C25C 0.052(3) 0.045(3) 0.035(3) -0.014(3) -0.012(3) -0.013(3)
C26C 0.060(4) 0.065(4) 0.043(3) -0.018(3) -0.011(3) -0.014(3)
C27C 0.059(4) 0.066(4) 0.040(3) -0.009(3) -0.007(3) -0.016(3)
C28C 0.052(4) 0.056(4) 0.045(3) -0.002(3) -0.016(3) -0.019(3)
C29C 0.046(3) 0.036(3) 0.040(3) -0.005(2) -0.015(3) -0.007(3)
C30C 0.047(3) 0.037(3) 0.048(3) -0.003(3) -0.021(3) -0.007(3)
C31C 0.069(4) 0.039(3) 0.054(3) -0.010(3) -0.023(3) -0.009(3)
C32C 0.071(4) 0.048(4) 0.060(4) -0.010(3) -0.032(3) -0.014(3)
C33C 0.080(4) 0.062(4) 0.054(4) -0.018(3) -0.033(3) -0.002(4)
C34C 0.083(4) 0.063(4) 0.052(4) -0.017(3) -0.026(3) -0.009(4)
C35C 0.080(4) 0.056(4) 0.047(4) -0.013(3) -0.018(3) -0.016(3)
C36C 0.066(4) 0.043(3) 0.048(3) -0.014(3) -0.010(3) -0.018(3)
C37C 0.055(3) 0.039(3) 0.038(3) -0.012(3) -0.011(3) -0.009(3)
C38C 0.048(3) 0.034(3) 0.038(3) -0.009(2) -0.014(3) -0.003(3)
C39C 0.042(3) 0.033(3) 0.046(3) -0.001(2) -0.020(3) -0.008(2)
C40C 0.040(3) 0.034(3) 0.062(3) -0.004(3) -0.019(3) -0.007(3)
C41C 0.041(3) 0.044(3) 0.066(4) -0.010(3) -0.023(3) -0.003(3)
C42C 0.051(3) 0.039(3) 0.056(3) -0.007(3) -0.023(3) -0.002(3)
C43C 0.049(3) 0.036(3) 0.048(3) -0.003(3) -0.021(3) -0.008(3)
C44C 0.046(3) 0.039(3) 0.047(3) -0.004(3) -0.017(3) -0.010(3)
N1D 0.032(2) 0.030(2) 0.027(2) -0.0092(19) -0.0100(19) 0.002(2)
C1D 0.046(3) 0.041(3) 0.036(3) -0.016(3) -0.015(3) 0.005(3)
C2D 0.053(4) 0.046(3) 0.052(3) -0.019(3) -0.019(3) 0.011(3)
C3D 0.053(3) 0.047(3) 0.042(3) -0.014(3) -0.024(3) 0.009(3)
C4D 0.041(3) 0.037(3) 0.029(3) -0.011(2) -0.008(2) -0.006(2)
C5D 0.035(3) 0.028(3) 0.030(3) -0.007(2) -0.005(2) -0.006(2)
C6D 0.044(3) 0.039(3) 0.031(3) -0.011(2) -0.012(2) -0.010(3)
C7D 0.039(3) 0.050(3) 0.035(3) -0.010(3) -0.011(2) -0.013(3)
C8D 0.040(3) 0.049(3) 0.033(3) -0.011(3) -0.008(2) -0.008(3)
C9D 0.042(3) 0.039(3) 0.023(3) -0.008(2) -0.011(2) -0.002(3)
C10D 0.043(3) 0.032(3) 0.020(2) -0.004(2) -0.013(2) -0.004(2)
C11D 0.048(3) 0.034(3) 0.018(2) -0.004(2) -0.008(2) -0.010(2)
C12D 0.048(3) 0.041(3) 0.024(2) -0.004(2) -0.012(2) -0.014(3)
C13D 0.054(3) 0.047(3) 0.031(3) -0.006(3) -0.008(3) -0.019(3)
C14D 0.055(4) 0.058(4) 0.043(3) -0.002(3) -0.019(3) -0.023(3)
C15D 0.047(3) 0.062(4) 0.044(3) -0.011(3) -0.005(3) -0.007(3)
C16D 0.046(3) 0.053(3) 0.037(3) -0.014(3) -0.009(3) -0.009(3)
C17D 0.044(3) 0.041(3) 0.030(3) -0.008(2) -0.012(2) -0.008(3)
C18D 0.038(3) 0.035(3) 0.026(2) -0.006(2) -0.008(2) -0.006(2)
C19D 0.038(3) 0.034(3) 0.024(2) -0.004(2) -0.014(2) -0.004(2)
N2D 0.043(3) 0.034(3) 0.027(2) -0.005(2) 0.001(2) 0.000(2)
C20D 0.046(3) 0.038(3) 0.033(3) -0.006(3) -0.001(3) 0.002(3)
C21D 0.050(3) 0.044(3) 0.033(3) -0.011(3) 0.008(3) 0.002(3)
C22D 0.050(3) 0.045(3) 0.035(3) -0.010(3) 0.001(3) 0.000(3)
C23D 0.046(3) 0.040(3) 0.026(3) -0.006(2) -0.005(2) -0.003(3)
C24D 0.040(3) 0.038(3) 0.027(3) -0.009(2) -0.004(2) 0.003(3)
C25D 0.054(4) 0.046(3) 0.038(3) -0.001(3) -0.005(3) -0.007(3)
C26D 0.054(4) 0.059(4) 0.055(4) 0.002(3) -0.013(3) -0.011(3)
C27D 0.056(4) 0.056(4) 0.053(4) 0.000(3) -0.015(3) -0.001(3)
C28D 0.056(4) 0.049(4) 0.038(3) -0.001(3) -0.011(3) -0.006(3)
C29D 0.054(3) 0.044(3) 0.031(3) -0.008(3) -0.007(3) -0.006(3)
C30D 0.055(3) 0.038(3) 0.025(3) -0.009(2) -0.005(2) -0.012(3)
C31D 0.059(3) 0.037(3) 0.024(2) -0.014(2) -0.005(2) -0.008(3)
C32D 0.057(4) 0.044(3) 0.035(3) -0.015(3) -0.005(3) -0.012(3)
C33D 0.061(4) 0.051(4) 0.044(3) -0.021(3) -0.004(3) -0.021(3)
C34D 0.055(4) 0.052(4) 0.049(3) -0.023(3) -0.009(3) -0.011(3)
C35D 0.048(3) 0.048(3) 0.034(3) -0.017(3) -0.004(3) -0.006(3)
C36D 0.051(3) 0.041(3) 0.025(3) -0.015(2) -0.005(2) -0.007(3)
C37D 0.053(3) 0.043(3) 0.027(3) -0.013(2) -0.004(2) -0.003(3)
C38D 0.049(3) 0.046(3) 0.029(3) -0.008(2) -0.003(2) -0.006(3)
C39D 0.051(3) 0.035(3) 0.029(3) -0.007(2) -0.008(2) -0.013(3)
C40D 0.057(3) 0.037(3) 0.028(3) -0.001(2) -0.011(2) -0.014(3)
C41D 0.074(4) 0.040(3) 0.023(3) -0.007(2) -0.014(3) -0.017(3)
C42D 0.068(4) 0.043(3) 0.030(3) -0.012(2) -0.007(3) -0.020(3)
C43D 0.059(3) 0.039(3) 0.028(3) -0.008(2) -0.008(3) -0.014(3)
C44D 0.065(4) 0.038(3) 0.023(3) -0.003(2) -0.011(3) -0.013(3)
O1A 0.038(2) 0.043(2) 0.031(2) -0.0100(18) 0.0016(18) -0.0105(19)
C45A 0.046(3) 0.056(4) 0.031(3) -0.007(3) -0.001(3) -0.011(3)
C46A 0.042(3) 0.063(4) 0.029(3) -0.011(3) -0.008(2) -0.006(3)
O2A 0.052(3) 0.085(4) 0.041(3) -0.013(3) -0.006(2) 0.011(3)
C47A 0.109(6) 0.112(6) 0.094(6) -0.019(5) -0.017(4) 0.018(5)
O3A 0.031(2) 0.049(2) 0.036(2) -0.0023(19) -0.0052(17) -0.0114(19)
C48A 0.037(3) 0.054(4) 0.046(3) -0.002(3) -0.015(3) -0.008(3)
C49A 0.044(3) 0.062(4) 0.061(4) -0.008(3) -0.014(3) 0.007(3)
O4A 0.035(3) 0.077(4) 0.105(4) -0.001(3) 0.000(3) -0.005(3)
C50A 0.041(5) 0.109(8) 0.125(8) -0.002(7) 0.000(5) 0.000(5)
O5A 0.036(2) 0.039(2) 0.038(2) -0.0070(18) -0.0062(18) -0.0165(19)
C51A 0.047(3) 0.050(3) 0.044(3) -0.001(3) -0.010(3) -0.023(3)
C52A 0.059(4) 0.057(4) 0.062(4) -0.007(3) -0.016(3) -0.019(3)
O6A 0.076(4) 0.071(4) 0.078(4) -0.014(3) -0.024(3) -0.030(3)
C53A 0.098(7) 0.074(6) 0.099(7) -0.022(5) -0.054(6) 0.000(5)
O1B 0.058(3) 0.051(3) 0.043(2) -0.014(2) -0.019(2) -0.002(2)
C45B 0.081(5) 0.073(5) 0.084(5) -0.020(4) -0.021(4) -0.005(4)
C46B 0.082(5) 0.084(5) 0.081(5) -0.017(4) -0.022(4) 0.000(4)
O2B 0.080(4) 0.114(5) 0.110(5) -0.030(4) -0.016(4) -0.017(4)
C47B 0.100(8) 0.122(9) 0.124(9) -0.038(7) -0.034(7) -0.028(7)
O3B 0.078(3) 0.052(3) 0.036(2) -0.007(2) -0.009(2) -0.001(3)
C48B 0.083(5) 0.056(4) 0.052(4) -0.017(3) -0.003(4) -0.011(4)
C49B 0.115(6) 0.090(5) 0.075(5) -0.027(4) -0.004(4) -0.012(5)
O4B 0.127(5) 0.118(5) 0.097(5) -0.031(4) -0.016(4) -0.018(4)
C50B 0.114(8) 0.123(9) 0.076(7) -0.010(7) -0.014(6) -0.031(7)
O5B 0.088(4) 0.055(3) 0.065(3) 0.001(3) -0.006(3) -0.025(3)
C51B 0.121(6) 0.108(6) 0.115(6) -0.008(5) -0.016(5) -0.036(5)
C52B 0.131(6) 0.134(6) 0.125(6) -0.015(5) -0.017(5) -0.024(6)
O6B 0.157(6) 0.144(6) 0.143(6) -0.026(5) -0.020(5) -0.030(5)
C53B 0.194(13) 0.166(12) 0.157(12) -0.068(10) 0.027(10) -0.038(10)
O1C 0.047(3) 0.041(3) 0.079(3) -0.003(2) -0.017(3) -0.012(2)
C45C 0.117(6) 0.099(5) 0.122(6) -0.017(5) -0.007(5) -0.032(5)
C46C 0.155(7) 0.138(6) 0.154(7) -0.020(6) -0.018(6) -0.031(6)
O2C 0.177(7) 0.152(7) 0.178(7) -0.035(6) -0.015(6) -0.028(6)
C47C 0.237(14) 0.155(12) 0.216(14) -0.061(11) 0.004(12) -0.009(12)
O3C 0.047(3) 0.049(3) 0.092(4) -0.015(3) -0.028(3) -0.005(2)
C48C 0.069(4) 0.067(4) 0.112(5) -0.027(4) -0.043(4) -0.006(4)
C49C 0.081(5) 0.081(5) 0.136(6) -0.026(5) -0.049(5) -0.006(4)
O4C 0.086(4) 0.093(5) 0.146(6) -0.030(4) -0.053(4) 0.005(4)
C50C 0.105(8) 0.114(9) 0.162(11) -0.049(8) -0.058(8) 0.004(7)
O5C 0.061(3) 0.045(3) 0.074(3) -0.009(2) -0.029(3) 0.004(2)
C51C 0.074(4) 0.057(4) 0.099(5) -0.027(4) -0.026(4) -0.002(4)
C52C 0.094(5) 0.079(5) 0.106(5) -0.033(4) -0.025(5) -0.007(4)
O6C 0.122(5) 0.109(5) 0.114(5) -0.037(4) -0.028(4) -0.020(4)
C53C 0.144(10) 0.151(10) 0.108(9) -0.064(8) -0.017(8) -0.005(9)
O1D 0.063(3) 0.037(2) 0.029(2) -0.0008(18) -0.012(2) -0.014(2)
C45D 0.064(4) 0.046(3) 0.027(3) -0.004(3) -0.008(3) -0.012(3)
C46D 0.057(4) 0.045(3) 0.047(3) -0.005(3) -0.014(3) -0.014(3)
O2D 0.060(3) 0.047(3) 0.072(3) -0.012(2) -0.016(3) -0.017(2)
C47D 0.067(5) 0.048(5) 0.090(6) -0.016(4) -0.002(5) -0.018(4)
O3D 0.091(3) 0.047(3) 0.025(2) -0.0072(19) -0.018(2) -0.021(2)
C48D 0.109(5) 0.079(4) 0.054(4) -0.001(4) -0.035(4) -0.038(4)
C49D 0.077(4) 0.074(4) 0.040(3) -0.012(3) -0.017(3) -0.020(4)
O4D 0.089(4) 0.087(4) 0.050(3) -0.002(3) -0.027(3) -0.026(3)
C50D 0.073(5) 0.067(5) 0.048(4) 0.007(4) -0.032(4) -0.023(4)
O5D 0.082(3) 0.041(2) 0.031(2) -0.0128(19) -0.014(2) -0.012(2)
C51D 0.090(5) 0.062(4) 0.047(4) -0.024(3) -0.006(3) -0.011(4)
C52D 0.090(5) 0.062(4) 0.047(4) -0.020(3) -0.021(3) -0.005(4)
O6D 0.100(4) 0.049(3) 0.051(3) -0.021(2) -0.040(3) 0.015(3)
C53D 0.114(7) 0.068(6) 0.090(6) -0.048(5) -0.052(6) 0.026(5)
B1Y 0.159(6) 0.178(6) 0.141(6) -0.034(6) -0.042(5) -0.003(6)
N1Y 0.138(5) 0.163(6) 0.124(5) -0.021(5) -0.043(5) 0.006(5)
C1Y 0.125(5) 0.151(6) 0.104(5) -0.019(5) -0.048(5) 0.003(5)
C8Y 0.136(6) 0.163(6) 0.125(6) -0.015(5) -0.032(5) 0.003(5)
C9Y 0.141(6) 0.157(6) 0.121(6) -0.030(5) -0.040(5) -0.005(5)
N2Y 0.164(6) 0.181(6) 0.139(6) -0.031(5) -0.036(5) 0.007(5)
F1Y 0.182(9) 0.227(10) 0.184(9) -0.038(8) -0.036(8) -0.017(8)
C4Y 0.129(6) 0.150(6) 0.112(6) -0.026(5) -0.046(5) 0.008(5)
C2Y 0.128(6) 0.145(6) 0.109(6) -0.038(5) -0.038(5) 0.012(5)
C6Y 0.126(6) 0.124(6) 0.112(6) -0.012(5) -0.024(5) 0.003(5)
F2Y 0.221(10) 0.211(10) 0.235(11) -0.035(9) 0.000(9) -0.051(9)
C3Y 0.120(6) 0.141(6) 0.110(6) -0.028(5) -0.036(5) 0.011(5)
C10Y 0.139(6) 0.150(6) 0.127(6) -0.026(5) -0.041(5) -0.006(5)
C13Y 0.172(12) 0.158(11) 0.130(10) -0.009(9) -0.028(10) -0.010(10)
C5Y 0.162(11) 0.168(11) 0.091(8) -0.049(8) -0.048(8) 0.022(9)
C7Y 0.121(9) 0.155(11) 0.095(8) -0.004(8) -0.036(7) -0.004(8)
N1S 0.048(3) 0.065(4) 0.047(3) -0.021(3) 0.000(3) 0.005(3)
O1S 0.083(5) 0.129(7) 0.102(6) -0.046(5) 0.004(4) -0.003(5)
O2S 0.104(6) 0.129(7) 0.121(6) -0.076(5) -0.042(5) 0.023(5)
O3S 0.106(6) 0.142(7) 0.082(5) -0.029(5) 0.019(5) -0.017(5)
N2S 0.111(6) 0.127(6) 0.085(5) -0.039(5) -0.030(5) 0.019(5)
O4S 0.202(10) 0.204(10) 0.145(8) -0.050(8) -0.005(8) 0.029(8)
O5S 0.161(8) 0.201(9) 0.125(7) -0.044(7) -0.062(7) 0.042(7)
O6S 0.205(10) 0.202(10) 0.101(6) -0.066(7) -0.074(7) 0.045(8)
N3S 0.247(10) 0.249(10) 0.252(10) -0.068(8) -0.074(8) -0.041(8)
O7S 0.225(12) 0.232(11) 0.224(11) -0.122(10) -0.043(10) -0.030(10)
O9S 0.283(13) 0.246(14) 0.275(14) -0.026(12) -0.062(11) -0.042(12)
O8S 0.289(14) 0.265(14) 0.270(13) -0.034(12) -0.091(12) -0.045(12)
O2Z 0.170(10) 0.191(12) 0.268(13) -0.028(10) -0.153(10) 0.023(9)
O1Z 0.167(10) 0.109(8) 0.258(14) -0.039(9) 0.023(10) -0.005(7)
O18Z 0.39(2) 0.38(2) 0.37(2) -0.067(17) -0.149(17) -0.019(17)
C11Y 0.164(7) 0.178(7) 0.147(7) -0.035(6) -0.036(6) 0.003(6)
C12Y 0.177(7) 0.190(7) 0.165(7) -0.042(6) -0.036(6) 0.006(6)
O10S 0.107(6) 0.117(6) 0.119(7) -0.065(6) -0.011(5) -0.009(5)
C1T 0.091(6) 0.088(6) 0.096(6) -0.010(5) -0.038(5) -0.009(5)
C2T 0.116(9) 0.096(8) 0.103(8) -0.011(7) -0.013(7) -0.015(7)
O6Z 0.064(3) 0.069(4) 0.046(3) -0.013(3) -0.010(3) -0.009(3)
O9Z 0.065(3) 0.066(4) 0.061(3) -0.024(3) -0.029(3) 0.000(3)
O23Z 0.072(4) 0.086(4) 0.051(3) -0.007(3) -0.029(3) -0.016(3)
O7Z 0.069(4) 0.074(4) 0.065(4) -0.021(3) -0.021(3) 0.015(3)
N1T 0.106(7) 0.107(7) 0.118(8) -0.024(6) -0.029(6) -0.015(6)
O4Z 0.138(9) 0.207(12) 0.150(9) -0.021(8) -0.048(8) -0.013(9)
O10Z 0.289(14) 0.134(9) 0.150(10) -0.059(8) 0.004(10) -0.017(10)
O11Z 0.236(13) 0.220(13) 0.154(10) -0.075(10) 0.001(9) 0.003(11)
N4S 0.219(10) 0.217(10) 0.252(10) -0.044(8) -0.044(8) -0.045(7)
O15Z 0.149(5) 0.085(4) 0.096(4) -0.036(4) -0.024(4) -0.035(4)
O13Z 0.104(6) 0.091(5) 0.117(6) -0.057(5) -0.035(5) 0.008(4)
O5Z 0.099(5) 0.078(5) 0.093(5) -0.003(4) -0.040(4) -0.018(4)
O29Z 0.104(6) 0.104(6) 0.077(5) -0.020(4) -0.032(4) 0.003(5)
O24Z 0.071(4) 0.100(6) 0.105(6) 0.024(5) -0.014(4) -0.012(4)
O21Z 0.103(6) 0.090(6) 0.163(9) -0.051(6) -0.001(6) -0.017(5)
O22Z 0.127(5) 0.119(5) 0.127(5) -0.041(4) -0.031(4) -0.033(4)
O12Z 0.158(8) 0.140(8) 0.112(7) -0.061(6) -0.033(6) 0.024(7)
O14Z 0.138(5) 0.089(4) 0.097(5) -0.038(4) -0.002(4) -0.003(4)
O20Z 0.132(7) 0.078(5) 0.111(6) -0.043(5) 0.015(5) -0.024(5)
O17Z 0.282(14) 0.095(7) 0.219(13) -0.057(8) -0.051(11) -0.009(9)
O30Z 0.321(16) 0.187(12) 0.213(12) -0.136(10) -0.092(11) 0.029(11)
O25Z 0.205(11) 0.209(11) 0.150(9) -0.036(8) -0.123(8) -0.008(9)
O19Z 0.266(15) 0.130(9) 0.317(16) -0.123(11) 0.005(12) -0.022(10)
O28Z 0.242(14) 0.310(16) 0.181(12) -0.023(11) -0.106(11) -0.074(12)
C14Y 0.252(15) 0.229(14) 0.255(15) -0.083(12) -0.056(12) 0.007(13)
O12S 0.225(12) 0.227(12) 0.304(14) -0.042(11) -0.079(11) -0.051(10)
O11S 0.315(15) 0.296(15) 0.381(15) -0.044(13) -0.068(13) -0.059(12)
N1G 0.208(13) 0.194(13) 0.252(15) -0.037(12) -0.024(12) -0.022(11)
C1G 0.200(11) 0.202(11) 0.215(11) -0.038(8) -0.054(8) -0.016(8)
C2G 0.191(14) 0.224(15) 0.230(15) -0.023(13) -0.064(12) 0.010(12)
N2G 0.363(18) 0.368(18) 0.367(19) -0.073(14) -0.104(14) -0.079(14)
C3G 0.364(16) 0.368(16) 0.375(17) -0.069(9) -0.094(9) -0.060(9)
C4G 0.34(2) 0.33(2) 0.36(2) -0.054(14) -0.101(14) -0.053(15)
O1G 0.46(3) 0.49(3) 0.50(3) -0.147(19) -0.108(18) -0.076(19)
O2G 0.38(2) 0.40(2) 0.43(2) -0.137(18) -0.083(17) -0.046(17)

loop_
_atom_type_symbol
_atom_type_description
_atom_type_scat_dispersion_real
_atom_type_scat_dispersion_imag
_atom_type_scat_source
C C 0.0181 0.0091 'International Tables Vol C Tables 4.2.6.8 and 6.1.1.4'
H H 0.0000 0.0000 'International Tables Vol C Tables 4.2.6.8 and 6.1.1.4'
B B 0.0090 0.0039 'International Tables Vol C Tables 4.2.6.8 and 6.1.1.4'
N N 0.0311 0.0180 'International Tables Vol C Tables 4.2.6.8 and 6.1.1.4'
O O 0.0492 0.0322 'International Tables Vol C Tables 4.2.6.8 and 6.1.1.4'
F F 0.0727 0.0534 'International Tables Vol C Tables 4.2.6.8 and 6.1.1.4'
Pt Pt -4.5932 6.9264 'International Tables Vol C Tables 4.2.6.8 and 6.1.1.4'

loop_
_geom_angle_atom_site_label_1
_geom_angle_atom_site_label_2
_geom_angle_atom_site_label_3
_geom_angle
N1C Pt01 N1D 89.7(2)
N1C Pt01 N1A 178.9(2)
N1D Pt01 N1A 91.3(2)
N1C Pt01 N1B 88.8(2)
N1D Pt01 N1B 177.74(19)
N1A Pt01 N1B 90.2(2)
N2B Pt02 N2A 88.9(2)
N2B Pt02 N2D 178.9(2)
N2A Pt02 N2D 90.0(2)
N2B Pt02 N2C 89.6(2)
N2A Pt02 N2C 178.2(2)
N2D Pt02 N2C 91.5(2)
C5A N1A C1A 119.7(5)
C5A N1A Pt01 120.7(4)
C1A N1A Pt01 119.6(4)
N1A C1A C2A 121.0(6)
N1A C1A H1A 119.5
C2A C1A H1A 119.5
C1A C2A C3A 119.0(6)
C1A C2A H2A 120.5
C3A C2A H2A 120.5
C4A C3A C2A 120.4(6)
C4A C3A H3A 119.8
C2A C3A H3A 119.8
C3A C4A C5A 117.5(6)
C3A C4A C18A 123.9(6)
C5A C4A C18A 118.6(5)
N1A C5A C4A 122.4(5)
N1A C5A H5A 118.8
C4A C5A H5A 118.8
C7A C6A C19A 121.0(6)
C7A C6A H6A 119.5
C19A C6A H6A 119.5
C6A C7A C8A 120.9(7)
C6A C7A H7A 119.5
C8A C7A H7A 119.5
C9A C8A C7A 120.2(7)
C9A C8A H8A 119.9
C7A C8A H8A 119.9
C8A C9A C10A 121.2(6)
C8A C9A H9A 119.4
C10A C9A H9A 119.4
C9A C10A C11A 121.6(6)
C9A C10A C19A 118.2(6)
C11A C10A C19A 120.2(6)
C12A C11A C10A 119.9(6)
C12A C11A C39A 121.0(6)
C10A C11A C39A 118.8(6)
C11A C12A C13A 120.3(6)
C11A C12A C17A 120.6(6)
C13A C12A C17A 119.0(6)
C14A C13A C12A 121.5(6)
C14A C13A H13A 119.3
C12A C13A H13A 119.3
C13A C14A C15A 118.0(6)
C13A C14A H14A 121.0
C15A C14A H14A 121.0
C16A C15A C14A 122.1(7)
C16A C15A H15A 119.0
C14A C15A H15A 119.0
C15A C16A C17A 122.0(6)
C15A C16A H16A 119.0
C17A C16A H16A 119.0
C18A C17A C12A 119.5(6)
C18A C17A C16A 123.1(6)
C12A C17A C16A 117.4(6)
C17A C18A C19A 120.7(6)
C17A C18A C4A 120.3(6)
C19A C18A C4A 118.9(6)
C6A C19A C18A 122.7(6)
C6A C19A C10A 118.4(6)
C18A C19A C10A 119.0(6)
C20A N2A C24A 118.3(7)
C20A N2A Pt02 123.2(5)
C24A N2A Pt02 118.5(5)
N2A C20A C21A 123.3(8)
N2A C20A H20A 118.3
C21A C20A H20A 118.3
C20A C21A C22A 119.9(8)
C20A C21A H21A 120.1
C22A C21A H21A 120.0
C21A C22A C23A 119.3(8)
C21A C22A H22A 120.3
C23A C22A H22A 120.3
C24A C23A C22A 117.7(7)
C24A C23A C37A 118.7(7)
C22A C23A C37A 123.6(7)
N2A C24A C23A 121.4(7)
N2A C24A H24A 119.3
C23A C24A H24A 119.3
C26A C25A C38A 120.4(8)
C26A C25A H25A 119.8
C38A C25A H25A 119.8
C25A C26A C27A 122.0(8)
C25A C26A H26A 119.0
C27A C26A H26A 119.0
C28A C27A C26A 119.9(7)
C28A C27A H27A 120.0
C26A C27A H27A 120.0
C27A C28A C29A 121.8(7)
C27A C28A H28A 119.1
C29A C28A H28A 119.1
C30A C29A C28A 122.5(7)
C30A C29A C38A 118.4(6)
C28A C29A C38A 119.0(6)
C31A C30A C29A 120.4(6)
C31A C30A C43A 121.1(6)
C29A C30A C43A 118.2(6)
C30A C31A C36A 120.7(6)
C30A C31A C32A 120.9(6)
C36A C31A C32A 118.4(6)
C33A C32A C31A 121.2(7)
C33A C32A H32A 119.4
C31A C32A H32A 119.4
C32A C33A C34A 119.8(8)
C32A C33A H33A 120.1
C34A C33A H33A 120.1
C35A C34A C33A 120.3(7)
C35A C34A H34A 119.8
C33A C34A H34A 119.8
C34A C35A C36A 121.5(7)
C34A C35A H35A 119.3
C36A C35A H35A 119.3
C37A C36A C35A 121.8(6)
C37A C36A C31A 119.4(6)
C35A C36A C31A 118.8(6)
C38A C37A C36A 119.1(6)
C38A C37A C23A 121.1(6)
C36A C37A C23A 119.8(6)
C37A C38A C29A 121.9(6)
C37A C38A C25A 121.5(7)
C29A C38A C25A 116.6(6)
C44A C39A C40A 118.5(6)
C44A C39A C11A 118.0(6)
C40A C39A C11A 123.5(6)
O1A C40A C41A 120.6(6)
O1A C40A C39A 118.9(6)
C41A C40A C39A 120.2(6)
C40A C41A O3A 119.3(6)
C40A C41A C42A 120.5(6)
O3A C41A C42A 120.1(6)
O5A C42A C41A 122.7(6)
O5A C42A C43A 118.1(6)
C41A C42A C43A 119.1(6)
C44A C43A C42A 119.2(6)
C44A C43A C30A 117.9(6)
C42A C43A C30A 122.9(6)
C39A C44A C43A 122.2(6)
C39A C44A H44A 118.9
C43A C44A H44A 118.9
C5B N1B C1B 120.9(5)
C5B N1B Pt01 118.2(4)
C1B N1B Pt01 120.9(4)
N1B C1B C2B 120.4(6)
N1B C1B H1B 119.8
C2B C1B H1B 119.8
C1B C2B C3B 119.6(6)
C1B C2B H2B 120.2
C3B C2B H2B 120.2
C2B C3B C4B 118.9(6)
C2B C3B H3B 120.5
C4B C3B H3B 120.5
C5B C4B C3B 117.6(6)
C5B C4B C18B 119.9(6)
C3B C4B C18B 122.5(6)
N1B C5B C4B 122.6(6)
N1B C5B H5B 118.7
C4B C5B H5B 118.7
C7B C6B C19B 121.0(7)
C7B C6B H6B 119.5
C19B C6B H6B 119.5
C6B C7B C8B 121.6(7)
C6B C7B H7B 119.2
C8B C7B H7B 119.2
C9B C8B C7B 120.0(7)
C9B C8B H8B 120.0
C7B C8B H8B 120.0
C8B C9B C10B 121.5(7)
C8B C9B H9B 119.3
C10B C9B H9B 119.3
C9B C10B C11B 122.5(6)
C9B C10B C19B 118.8(6)
C11B C10B C19B 118.7(6)
C12B C11B C10B 120.8(6)
C12B C11B C39B 119.8(6)
C10B C11B C39B 119.1(6)
C11B C12B C13B 122.8(7)
C11B C12B C17B 120.2(6)
C13B C12B C17B 117.1(7)
C14B C13B C12B 122.7(8)
C14B C13B H13B 118.7
C12B C13B H13B 118.6
C13B C14B C15B 120.0(9)
C13B C14B H14B 120.0
C15B C14B H14B 120.0
C16B C15B C14B 120.5(9)
C16B C15B H15B 119.8
C14B C15B H15B 119.8
C15B C16B C17B 120.7(8)
C15B C16B H16B 119.7
C17B C16B H16B 119.7
C18B C17B C16B 121.3(7)
C18B C17B C12B 119.9(6)
C16B C17B C12B 118.8(7)
C19B C18B C17B 119.1(6)
C19B C18B C4B 120.3(6)
C17B C18B C4B 120.6(6)
C18B C19B C10B 121.2(6)
C18B C19B C6B 121.7(6)
C10B C19B C6B 117.1(6)
C24B N2B C20B 119.9(6)
C24B N2B Pt02 118.3(4)
C20B N2B Pt02 121.7(5)
N2B C20B C21B 121.7(7)
N2B C20B H20B 119.1
C21B C20B H20B 119.1
C20B C21B C22B 119.4(7)
C20B C21B H21B 120.3
C22B C21B H21B 120.3
C21B C22B C23B 119.5(6)
C21B C22B H22B 120.3
C23B C22B H22B 120.3
C24B C23B C22B 118.2(7)
C24B C23B C37B 117.8(6)
C22B C23B C37B 124.0(6)
N2B C24B C23B 121.4(6)
N2B C24B H24B 119.3
C23B C24B H24B 119.3
C26B C25B C38B 122.3(8)
C26B C25B H25B 118.8
C38B C25B H25B 118.8
C25B C26B C27B 119.4(8)
C25B C26B H26B 120.3
C27B C26B H26B 120.3
C28B C27B C26B 120.1(9)
C28B C27B H27B 119.9
C26B C27B H27B 119.9
C27B C28B C29B 121.7(8)
C27B C28B H28B 119.1
C29B C28B H28B 119.1
C28B C29B C30B 122.6(8)
C28B C29B C38B 118.8(8)
C30B C29B C38B 118.6(8)
C31B C30B C29B 122.6(8)
C31B C30B C43B 119.4(7)
C29B C30B C43B 117.9(8)
C30B C31B C32B 123.6(8)
C30B C31B C36B 118.2(7)
C32B C31B C36B 118.1(8)
C33B C32B C31B 122.9(8)
C33B C32B H32B 118.5
C31B C32B H32B 118.5
C32B C33B C34B 119.8(9)
C32B C33B H33B 120.1
C34B C33B H33B 120.1
C35B C34B C33B 119.4(10)
C35B C34B H34B 120.3
C33B C34B H34B 120.3
C34B C35B C36B 122.4(8)
C34B C35B H35B 118.8
C36B C35B H35B 118.8
C35B C36B C37B 122.9(7)
C35B C36B C31B 117.1(7)
C37B C36B C31B 119.8(8)
C38B C37B C36B 121.4(7)
C38B C37B C23B 117.6(7)
C36B C37B C23B 121.1(8)
C37B C38B C25B 123.2(7)
C37B C38B C29B 119.4(7)
C25B C38B C29B 117.4(8)
C44B C39B C40B 118.1(7)
C44B C39B C11B 118.2(6)
C40B C39B C11B 123.6(7)
C39B C40B C41B 121.2(7)
C39B C40B O1B 119.4(7)
C41B C40B O1B 119.3(6)
O3B C41B C40B 121.4(7)
O3B C41B C42B 119.4(7)
C40B C41B C42B 119.0(7)
C43B C42B C41B 121.1(8)
C43B C42B O5B 119.6(8)
C41B C42B O5B 119.2(8)
C42B C43B C44B 117.3(8)
C42B C43B C30B 124.7(7)
C44B C43B C30B 118.0(7)
C39B C44B C43B 123.1(7)
C39B C44B H44B 118.5
C43B C44B H44B 118.5
C5C N1C C1C 119.0(5)
C5C N1C Pt01 119.2(4)
C1C N1C Pt01 121.7(4)
N1C C1C C2C 120.9(6)
N1C C1C H1C 119.5
C2C C1C H1C 119.5
C3C C2C C1C 119.3(5)
C3C C2C H2C 120.3
C1C C2C H2C 120.3
C2C C3C C4C 120.3(5)
C2C C3C H3C 119.9
C4C C3C H3C 119.9
C5C C4C C3C 116.9(5)
C5C C4C C18C 119.3(5)
C3C C4C C18C 123.9(5)
N1C C5C C4C 123.5(5)
N1C C5C H5C 118.2
C4C C5C H5C 118.2
C7C C6C C19C 121.6(6)
C7C C6C H6C 119.2
C19C C6C H6C 119.2
C6C C7C C8C 119.7(7)
C6C C7C H7C 120.1
C8C C7C H7C 120.1
C9C C8C C7C 120.8(7)
C9C C8C H8C 119.6
C7C C8C H8C 119.6
C8C C9C C10C 121.6(7)
C8C C9C H9C 119.2
C10C C9C H9C 119.2
C11C C10C C9C 122.2(6)
C11C C10C C19C 120.0(6)
C9C C10C C19C 117.8(6)
C10C C11C C12C 120.5(6)
C10C C11C C39C 120.2(6)
C12C C11C C39C 119.2(6)
C11C C12C C17C 119.4(6)
C11C C12C C13C 122.0(6)
C17C C12C C13C 118.6(6)
C14C C13C C12C 121.3(6)
C14C C13C H13C 119.3
C12C C13C H13C 119.4
C13C C14C C15C 120.0(6)
C13C C14C H14C 120.0
C15C C14C H14C 120.0
C16C C15C C14C 120.9(6)
C16C C15C H15C 119.5
C14C C15C H15C 119.5
C15C C16C C17C 120.9(6)
C15C C16C H16C 119.5
C17C C16C H16C 119.5
C18C C17C C12C 120.4(6)
C18C C17C C16C 121.6(6)
C12C C17C C16C 118.0(6)
C17C C18C C19C 120.4(6)
C17C C18C C4C 121.3(5)
C19C C18C C4C 118.2(5)
C18C C19C C6C 122.2(6)
C18C C19C C10C 119.3(6)
C6C C19C C10C 118.6(6)
C24C N2C C20C 118.1(6)
C24C N2C Pt02 120.2(4)
C20C N2C Pt02 121.7(5)
N2C C20C C21C 121.7(6)
N2C C20C H20C 119.2
C21C C20C H20C 119.2
C20C C21C C22C 120.0(6)
C20C C21C H21C 120.0
C22C C21C H21C 120.0
C21C C22C C23C 119.0(7)
C21C C22C H22C 120.5
C23C C22C H22C 120.5
C24C C23C C22C 117.9(6)
C24C C23C C37C 117.7(6)
C22C C23C C37C 124.5(7)
N2C C24C C23C 123.3(6)
N2C C24C H24C 118.3
C23C C24C H24C 118.3
C26C C25C C38C 120.4(7)
C26C C25C H25C 119.8
C38C C25C H25C 119.8
C25C C26C C27C 121.2(7)
C25C C26C H26C 119.4
C27C C26C H26C 119.4
C28C C27C C26C 121.6(7)
C28C C27C H27C 119.2
C26C C27C H27C 119.2
C27C C28C C29C 121.1(7)
C27C C28C H28C 119.4
C29C C28C H28C 119.4
C30C C29C C38C 119.4(6)
C30C C29C C28C 122.9(7)
C38C C29C C28C 117.6(6)
C29C C30C C31C 120.6(7)
C29C C30C C43C 120.2(6)
C31C C30C C43C 119.2(7)
C30C C31C C32C 122.5(7)
C30C C31C C36C 120.6(7)
C32C C31C C36C 116.9(7)
C33C C32C C31C 120.5(8)
C33C C32C H32C 119.8
C31C C32C H32C 119.8
C32C C33C C34C 122.2(8)
C32C C33C H33C 118.9
C34C C33C H33C 118.9
C35C C34C C33C 120.0(9)
C35C C34C H34C 120.0
C33C C34C H34C 120.0
C34C C35C C36C 122.3(8)
C34C C35C H35C 118.8
C36C C35C H35C 118.8
C35C C36C C37C 123.9(7)
C35C C36C C31C 118.1(7)
C37C C36C C31C 118.0(7)
C38C C37C C36C 120.2(7)
C38C C37C C23C 119.4(6)
C36C C37C C23C 120.4(6)
C37C C38C C29C 120.5(6)
C37C C38C C25C 121.5(6)
C29C C38C C25C 118.0(6)
C44C C39C C40C 116.5(6)
C44C C39C C11C 121.5(6)
C40C C39C C11C 121.9(6)
C41C C40C O1C 119.5(6)
C41C C40C C39C 121.0(7)
O1C C40C C39C 119.2(6)
O3C C41C C40C 119.6(7)
O3C C41C C42C 120.4(7)
C40C C41C C42C 120.0(7)
C43C C42C O5C 116.3(7)
C43C C42C C41C 119.6(7)
O5C C42C C41C 123.8(7)
C42C C43C C44C 119.8(7)
C42C C43C C30C 121.4(6)
C44C C43C C30C 118.8(6)
C43C C44C C39C 122.8(7)
C43C C44C H44C 118.6
C39C C44C H44C 118.6
C5D N1D C1D 118.4(5)
C5D N1D Pt01 120.7(4)
C1D N1D Pt01 120.9(4)
N1D C1D C2D 121.7(6)
N1D C1D H1D 119.1
C2D C1D H1D 119.1
C1D C2D C3D 118.7(7)
C1D C2D H2D 120.6
C3D C2D H2D 120.6
C4D C3D C2D 120.6(7)
C4D C3D H3D 119.7
C2D C3D H3D 119.7
C3D C4D C5D 117.2(6)
C3D C4D C18D 122.8(6)
C5D C4D C18D 119.9(6)
N1D C5D C4D 123.2(6)
N1D C5D H5D 118.4
C4D C5D H5D 118.4
C7D C6D C19D 121.4(6)
C7D C6D H6D 119.3
C19D C6D H6D 119.3
C6D C7D C8D 121.5(6)
C6D C7D H7D 119.2
C8D C7D H7D 119.3
C9D C8D C7D 119.7(6)
C9D C8D H8D 120.1
C7D C8D H8D 120.1
C8D C9D C10D 121.9(6)
C8D C9D H9D 119.0
C10D C9D H9D 119.0
C11D C10D C9D 122.7(6)
C11D C10D C19D 120.1(6)
C9D C10D C19D 117.2(6)
C10D C11D C12D 121.8(6)
C10D C11D C39D 119.3(6)
C12D C11D C39D 118.9(6)
C11D C12D C13D 121.8(6)
C11D C12D C17D 118.5(6)
C13D C12D C17D 119.7(6)
C14D C13D C12D 121.6(7)
C14D C13D H13D 119.2
C12D C13D H13D 119.2
C15D C14D C13D 119.7(7)
C15D C14D H14D 120.2
C13D C14D H14D 120.1
C14D C15D C16D 120.1(7)
C14D C15D H15D 119.9
C16D C15D H15D 119.9
C15D C16D C17D 121.2(7)
C15D C16D H16D 119.4
C17D C16D H16D 119.4
C18D C17D C12D 119.9(6)
C18D C17D C16D 122.6(6)
C12D C17D C16D 117.4(6)
C17D C18D C19D 121.1(6)
C17D C18D C4D 119.6(6)
C19D C18D C4D 119.3(6)
C6D C19D C18D 123.4(6)
C6D C19D C10D 118.1(6)
C18D C19D C10D 118.5(6)
C20D N2D C24D 120.3(5)
C20D N2D Pt02 119.2(4)
C24D N2D Pt02 120.3(4)
N2D C20D C21D 120.7(6)
N2D C20D H20D 119.7
C21D C20D H20D 119.7
C22D C21D C20D 117.8(6)
C22D C21D H21D 121.1
C20D C21D H21D 121.1
C23D C22D C21D 122.3(6)
C23D C22D H22D 118.8
C21D C22D H22D 118.8
C22D C23D C24D 115.6(6)
C22D C23D C37D 125.5(6)
C24D C23D C37D 118.9(6)
N2D C24D C23D 123.2(6)
N2D C24D H24D 118.4
C23D C24D H24D 118.4
C26D C25D C38D 120.6(7)
C26D C25D H25D 119.7
C38D C25D H25D 119.7
C25D C26D C27D 120.7(8)
C25D C26D H26D 119.6
C27D C26D H26D 119.6
C28D C27D C26D 119.4(8)
C28D C27D H27D 120.3
C26D C27D H27D 120.3
C27D C28D C29D 122.3(7)
C27D C28D H28D 118.8
C29D C28D H28D 118.8
C30D C29D C38D 120.7(7)
C30D C29D C28D 121.7(7)
C38D C29D C28D 117.6(7)
C31D C30D C29D 120.7(6)
C31D C30D C43D 120.6(6)
C29D C30D C43D 118.5(7)
C30D C31D C32D 121.3(6)
C30D C31D C36D 119.6(6)
C32D C31D C36D 119.1(7)
C33D C32D C31D 120.9(7)
C33D C32D H32D 119.5
C31D C32D H32D 119.5
C32D C33D C34D 120.7(7)
C32D C33D H33D 119.7
C34D C33D H33D 119.7
C35D C34D C33D 120.2(8)
C35D C34D H34D 119.9
C33D C34D H34D 119.9
C34D C35D C36D 120.9(7)
C34D C35D H35D 119.5
C36D C35D H35D 119.5
C37D C36D C35D 122.2(6)
C37D C36D C31D 119.7(7)
C35D C36D C31D 118.1(6)
C36D C37D C38D 120.3(6)
C36D C37D C23D 120.6(7)
C38D C37D C23D 119.1(6)
C25D C38D C29D 119.3(7)
C25D C38D C37D 121.7(7)
C29D C38D C37D 119.0(7)
C40D C39D C44D 119.3(6)
C40D C39D C11D 123.3(6)
C44D C39D C11D 117.4(6)
O1D C40D C39D 117.6(6)
O1D C40D C41D 122.1(6)
C39D C40D C41D 120.1(6)
O3D C41D C40D 119.4(6)
O3D C41D C42D 121.1(6)
C40D C41D C42D 119.6(6)
O5D C42D C43D 118.4(6)
O5D C42D C41D 120.8(6)
C43D C42D C41D 120.8(6)
C42D C43D C44D 118.2(6)
C42D C43D C30D 122.8(6)
C44D C43D C30D 118.8(6)
C43D C44D C39D 121.6(6)
C43D C44D H44D 119.2
C39D C44D H44D 119.2
C40A O1A C45A 115.1(5)
O1A C45A C46A 108.2(6)
O1A C45A H45A 110.1
C46A C45A H45A 110.1
O1A C45A H45B 110.1
C46A C45A H45B 110.1
H45A C45A H45B 108.4
O2A C46A C45A 109.0(6)
O2A C46A H46A 109.9
C45A C46A H46A 109.9
O2A C46A H46B 109.9
C45A C46A H46B 109.9
H46A C46A H46B 108.3
C46A O2A C47A 110.9(8)
O2A C47A H47A 109.5
O2A C47A H47B 109.5
H47A C47A H47B 109.5
O2A C47A H47C 109.4
H47A C47A H47C 109.5
H47B C47A H47C 109.5
C41A O3A C48A 113.2(5)
O3A C48A C49A 107.4(6)
O3A C48A H48A 110.2
C49A C48A H48A 110.2
O3A C48A H48B 110.2
C49A C48A H48B 110.2
H48A C48A H48B 108.5
O4A C49A C48A 110.7(6)
O4A C49A H49A 109.5
C48A C49A H49A 109.5
O4A C49A H49B 109.5
C48A C49A H49B 109.5
H49A C49A H49B 108.1
C49A O4A C50A 114.3(7)
O4A C50A H50A 109.5
O4A C50A H50B 109.5
H50A C50A H50B 109.5
O4A C50A H50C 109.5
H50A C50A H50C 109.5
H50B C50A H50C 109.5
C42A O5A C51A 118.6(5)
O5A C51A C52A 108.4(6)
O5A C51A H51A 110.0
C52A C51A H51A 110.0
O5A C51A H51B 110.0
C52A C51A H51B 110.0
H51A C51A H51B 108.4
O6A C52A C51A 114.7(7)
O6A C52A H52A 108.6
C51A C52A H52A 108.6
O6A C52A H52B 108.6
C51A C52A H52B 108.6
H52A C52A H52B 107.6
C52A O6A C53A 113.8(8)
O6A C53A H53A 109.5
O6A C53A H53B 109.5
H53A C53A H53B 109.5
O6A C53A H53C 109.5
H53A C53A H53C 109.5
H53B C53A H53C 109.5
C40B O1B C45B 110.9(6)
O1B C45B C46B 106.7(8)
O1B C45B H45C 110.4
C46B C45B H45C 110.4
O1B C45B H45D 110.4
C46B C45B H45D 110.4
H45C C45B H45D 108.6
C45B C46B O2B 105.3(8)
C45B C46B H46C 110.7
O2B C46B H46C 110.7
C45B C46B H46D 110.7
O2B C46B H46D 110.7
H46C C46B H46D 108.8
C47B O2B C46B 111.3(9)
O2B C47B H47D 109.5
O2B C47B H47E 109.5
H47D C47B H47E 109.5
O2B C47B H47F 109.5
H47D C47B H47F 109.5
H47E C47B H47F 109.5
C41B O3B C48B 116.8(6)
O3B C48B C49B 106.4(7)
O3B C48B H48C 110.4
C49B C48B H48C 110.5
O3B C48B H48D 110.5
C49B C48B H48D 110.5
H48C C48B H48D 108.6
O4B C49B C48B 117.3(9)
O4B C49B H49C 108.0
C48B C49B H49C 108.0
O4B C49B H49D 108.0
C48B C49B H49D 108.0
H49C C49B H49D 107.2
C49B O4B C50B 113.5(10)
O4B C50B H50D 109.5
O4B C50B H50E 109.5
H50D C50B H50E 109.5
O4B C50B H50F 109.5
H50D C50B H50F 109.5
H50E C50B H50F 109.5
C42B O5B C51B 118.6(9)
C52B C51B O5B 120.8(12)
C52B C51B H51C 107.1
O5B C51B H51C 107.1
C52B C51B H51D 107.2
O5B C51B H51D 107.2
H51C C51B H51D 106.8
C51B C52B O6B 105.1(12)
C51B C52B H52C 110.7
O6B C52B H52C 110.7
C51B C52B H52D 110.7
O6B C52B H52D 110.7
H52C C52B H52D 108.8
C53B O6B C52B 115.1(14)
O6B C53B H53D 109.5
O6B C53B H53E 109.4
H53D C53B H53E 109.5
O6B C53B H53F 109.5
H53D C53B H53F 109.5
H53E C53B H53F 109.5
C40C O1C C45C 115.5(8)
O1C C45C C46C 122.7(13)
O1C C45C H45E 106.6
C46C C45C H45E 106.6
O1C C45C H45F 106.6
C46C C45C H45F 106.7
H45E C45C H45F 106.6
C45C C46C O2C 104.4(13)
C45C C46C H46E 110.9
O2C C46C H46E 110.9
C45C C46C H46F 110.8
O2C C46C H46F 110.9
H46E C46C H46F 108.9
C46C O2C C47C 107.2(14)
O2C C47C H47G 109.5
O2C C47C H47H 109.5
H47G C47C H47H 109.5
O2C C47C H47I 109.5
H47G C47C H47I 109.5
H47H C47C H47I 109.5
C41C O3C C48C 113.8(7)
O3C C48C C49C 109.4(8)
O3C C48C H48E 109.8
C49C C48C H48E 109.8
O3C C48C H48F 109.8
C49C C48C H48F 109.8
H48E C48C H48F 108.2
O4C C49C C48C 114.8(9)
O4C C49C H49E 108.6
C48C C49C H49E 108.6
O4C C49C H49F 108.6
C48C C49C H49F 108.6
H49E C49C H49F 107.5
C49C O4C C50C 109.0(10)
O4C C50C H50G 109.5
O4C C50C H50H 109.5
H50G C50C H50H 109.5
O4C C50C H50I 109.5
H50G C50C H50I 109.5
H50H C50C H50I 109.5
C42C O5C C51C 121.5(7)
O5C C51C C52C 114.5(9)
O5C C51C H51E 108.6
C52C C51C H51E 108.6
O5C C51C H51F 108.6
C52C C51C H51F 108.6
H51E C51C H51F 107.6
O6C C52C C51C 105.7(9)
O6C C52C H52E 110.6
C51C C52C H52E 110.6
O6C C52C H52F 110.6
C51C C52C H52F 110.6
H52E C52C H52F 108.7
C52C O6C C53C 113.0(11)
O6C C53C H53G 109.5
O6C C53C H53H 109.5
H53G C53C H53H 109.5
O6C C53C H53I 109.5
H53G C53C H53I 109.5
H53H C53C H53I 109.5
C40D O1D C45D 116.1(5)
O1D C45D C46D 109.4(6)
O1D C45D H45G 109.8
C46D C45D H45G 109.8
O1D C45D H45H 109.8
C46D C45D H45H 109.8
H45G C45D H45H 108.2
O2D C46D C45D 110.3(6)
O2D C46D H46G 109.6
C45D C46D H46G 109.6
O2D C46D H46H 109.6
C45D C46D H46H 109.6
H46G C46D H46H 108.1
C47D O2D C46D 111.2(6)
O2D C47D H47J 109.5
O2D C47D H47K 109.5
H47J C47D H47K 109.5
O2D C47D H47L 109.5
H47J C47D H47L 109.5
H47K C47D H47L 109.5
C41D O3D C48D 113.1(6)
O3D C48D C49D 112.9(7)
O3D C48D H48G 109.0
C49D C48D H48G 109.0
O3D C48D H48H 109.0
C49D C48D H48H 109.0
H48G C48D H48H 107.8
O4D C49D C48D 119.3(8)
O4D C49D H49G 107.5
C48D C49D H49G 107.5
O4D C49D H49H 107.5
C48D C49D H49H 107.5
H49G C49D H49H 107.0
C49D O4D C50D 111.0(7)
O4D C50D H50J 109.5
O4D C50D H50K 109.5
H50J C50D H50K 109.5
O4D C50D H50L 109.5
H50J C50D H50L 109.5
H50K C50D H50L 109.5
C42D O5D C51D 113.2(6)
C52D C51D O5D 109.5(7)
C52D C51D H51G 109.8
O5D C51D H51G 109.8
C52D C51D H51H 109.8
O5D C51D H51H 109.8
H51G C51D H51H 108.2
O6D C52D C51D 109.7(7)
O6D C52D H52G 109.7
C51D C52D H52G 109.7
O6D C52D H52H 109.7
C51D C52D H52H 109.7
H52G C52D H52H 108.2
C52D O6D C53D 111.6(6)
O6D C53D H53J 109.5
O6D C53D H53K 109.5
H53J C53D H53K 109.5
O6D C53D H53L 109.5
H53J C53D H53L 109.5
H53K C53D H53L 109.5
N1Y B1Y N2Y 120.0
N1Y B1Y F1Y 112.2(9)
N2Y B1Y F1Y 119.1(9)
N1Y B1Y F2Y 100.9(8)
N2Y B1Y F2Y 101.0(9)
F1Y B1Y F2Y 97.7(9)
C1Y N1Y B1Y 120.0
C1Y N1Y C4Y 108.0(10)
B1Y N1Y C4Y 131.1(10)
N1Y C1Y C8Y 120.0
N1Y C1Y C2Y 112.3(10)
C8Y C1Y C2Y 127.5(10)
C9Y C8Y C1Y 120.0
C9Y C8Y C7Y 119.5(10)
C1Y C8Y C7Y 120.3(10)
N2Y C9Y C8Y 120.0
N2Y C9Y C10Y 110.9(11)
C8Y C9Y C10Y 128.2(11)
C9Y N2Y B1Y 120.0
C9Y N2Y C12Y 101.9(12)
B1Y N2Y C12Y 135.4(12)
C6Y C4Y N1Y 128.4(13)
C6Y C4Y C3Y 125.3(11)
N1Y C4Y C3Y 105.9(12)
C5Y C2Y C3Y 127.0(11)
C5Y C2Y C1Y 130.5(13)
C3Y C2Y C1Y 102.5(12)
C4Y C6Y H6Y1 109.5
C4Y C6Y H6Y2 109.4
H6Y1 C6Y H6Y2 109.5
C4Y C6Y H6Y3 109.5
H6Y1 C6Y H6Y3 109.5
H6Y2 C6Y H6Y3 109.5
C2Y C3Y C4Y 111.0(12)
C2Y C3Y H3Y 124.5
C4Y C3Y H3Y 124.5
C11Y C10Y C9Y 109.2(14)
C11Y C10Y C13Y 124.6(13)
C9Y C10Y C13Y 125.8(15)
C10Y C13Y H13E 109.5
C10Y C13Y H13F 109.5
H13E C13Y H13F 109.5
C10Y C13Y H13G 109.5
H13E C13Y H13G 109.5
H13F C13Y H13G 109.5
C2Y C5Y H5Y1 109.4
C2Y C5Y H5Y2 109.5
H5Y1 C5Y H5Y2 109.5
C2Y C5Y H5Y3 109.5
H5Y1 C5Y H5Y3 109.5
H5Y2 C5Y H5Y3 109.5
C8Y C7Y H7Y1 109.5
C8Y C7Y H7Y2 109.5
H7Y1 C7Y H7Y2 109.5
C8Y C7Y H7Y3 109.5
H7Y1 C7Y H7Y3 109.5
H7Y2 C7Y H7Y3 109.5
O3S N1S O2S 114.8(8)
O3S N1S O1S 121.3(9)
O2S N1S O1S 123.8(8)
O5S N2S O6S 133.9(13)
O5S N2S O4S 104.2(12)
O6S N2S O4S 121.8(14)
O7S N3S O8S 119.2(7)
O7S N3S O9S 120.1(7)
O8S N3S O9S 120.7(7)
C10Y C11Y C12Y 100.3(16)
C10Y C11Y H11Y 129.9
C12Y C11Y H11Y 129.8
N2Y C12Y C11Y 116.3(16)
N2Y C12Y C14Y 130(2)
C11Y C12Y C14Y 90.9(16)
N1T C1T C2T 177.7(15)
O10S N4S O12S 120.5(10)
O10S N4S O11S 119.0(9)
O12S N4S O11S 118.0(9)
C12Y C14Y H14E 109.7
C12Y C14Y H14F 109.3
H14E C14Y H14F 109.5
C12Y C14Y H14G 109.4
H14E C14Y H14G 109.5
H14F C14Y H14G 109.5
N1G C1G C2G 174(3)
N2G C3G C4G 114(6)

loop_
_geom_bond_atom_site_label_1
_geom_bond_atom_site_label_2
_geom_bond_distance
_geom_bond_site_symmetry_2
Pt01 N1C 2.016(5) .
Pt01 N1D 2.012(5) .
Pt01 N1A 2.021(5) .
Pt01 N1B 2.043(5) .
Pt02 N2B 2.021(5) .
Pt02 N2A 2.028(6) .
Pt02 N2D 2.027(5) .
Pt02 N2C 2.020(6) .
N1A C5A 1.340(8) .
N1A C1A 1.346(8) .
C1A C2A 1.377(9) .
C1A H1A 0.9500 .
C2A C3A 1.392(10) .
C2A H2A 0.9500 .
C3A C4A 1.371(9) .
C3A H3A 0.9500 .
C4A C5A 1.394(8) .
C4A C18A 1.487(9) .
C5A H5A 0.9500 .
C6A C7A 1.356(10) .
C6A C19A 1.423(9) .
C6A H6A 0.9500 .
C7A C8A 1.407(10) .
C7A H7A 0.9500 .
C8A C9A 1.362(10) .
C8A H8A 0.9500 .
C9A C10A 1.425(10) .
C9A H9A 0.9500 .
C10A C11A 1.424(9) .
C10A C19A 1.439(9) .
C11A C12A 1.405(9) .
C11A C39A 1.480(9) .
C12A C13A 1.430(9) .
C12A C17A 1.439(9) .
C13A C14A 1.395(10) .
C13A H13A 0.9500 .
C14A C15A 1.422(10) .
C14A H14A 0.9500 .
C15A C16A 1.343(10) .
C15A H15A 0.9500 .
C16A C17A 1.434(9) .
C16A H16A 0.9500 .
C17A C18A 1.410(9) .
C18A C19A 1.430(9) .
N2A C20A 1.321(10) .
N2A C24A 1.363(9) .
C20A C21A 1.333(11) .
C20A H20A 0.9500 .
C21A C22A 1.368(11) .
C21A H21A 0.9500 .
C22A C23A 1.387(11) .
C22A H22A 0.9500 .
C23A C24A 1.386(10) .
C23A C37A 1.492(10) .
C24A H24A 0.9500 .
C25A C26A 1.361(11) .
C25A C38A 1.450(10) .
C25A H25A 0.9500 .
C26A C27A 1.394(12) .
C26A H26A 0.9500 .
C27A C28A 1.340(11) .
C27A H27A 0.9500 .
C28A C29A 1.426(9) .
C28A H28A 0.9500 .
C29A C30A 1.399(10) .
C29A C38A 1.441(10) .
C30A C31A 1.389(9) .
C30A C43A 1.510(9) .
C31A C36A 1.428(9) .
C31A C32A 1.448(10) .
C32A C33A 1.356(10) .
C32A H32A 0.9500 .
C33A C34A 1.444(11) .
C33A H33A 0.9500 .
C34A C35A 1.357(11) .
C34A H34A 0.9500 .
C35A C36A 1.426(9) .
C35A H35A 0.9500 .
C36A C37A 1.420(9) .
C37A C38A 1.374(10) .
C39A C44A 1.381(9) .
C39A C40A 1.391(9) .
C40A O1A 1.386(8) .
C40A C41A 1.385(9) .
C41A O3A 1.391(8) .
C41A C42A 1.398(9) .
C42A O5A 1.377(7) .
C42A C43A 1.395(9) .
C43A C44A 1.377(9) .
C44A H44A 0.9500 .
N1B C5B 1.330(8) .
N1B C1B 1.345(8) .
C1B C2B 1.371(9) .
C1B H1B 0.9500 .
C2B C3B 1.405(9) .
C2B H2B 0.9500 .
C3B C4B 1.407(9) .
C3B H3B 0.9500 .
C4B C5B 1.375(9) .
C4B C18B 1.480(9) .
C5B H5B 0.9500 .
C6B C7B 1.345(10) .
C6B C19B 1.449(9) .
C6B H6B 0.9500 .
C7B C8B 1.397(10) .
C7B H7B 0.9500 .
C8B C9B 1.355(10) .
C8B H8B 0.9500 .
C9B C10B 1.423(10) .
C9B H9B 0.9500 .
C10B C11B 1.413(10) .
C10B C19B 1.435(9) .
C11B C12B 1.376(10) .
C11B C39B 1.501(9) .
C12B C13B 1.423(11) .
C12B C17B 1.439(10) .
C13B C14B 1.329(13) .
C13B H13B 0.9500 .
C14B C15B 1.431(13) .
C14B H14B 0.9500 .
C15B C16B 1.345(12) .
C15B H15B 0.9500 .
C16B C17B 1.433(10) .
C16B H16B 0.9500 .
C17B C18B 1.412(9) .
C18B C19B 1.395(9) .
N2B C24B 1.343(9) .
N2B C20B 1.351(9) .
C20B C21B 1.360(10) .
C20B H20B 0.9500 .
C21B C22B 1.387(11) .
C21B H21B 0.9500 .
C22B C23B 1.396(10) .
C22B H22B 0.9500 .
C23B C24B 1.391(9) .
C23B C37B 1.467(10) .
C24B H24B 0.9500 .
C25B C26B 1.329(12) .
C25B C38B 1.456(11) .
C25B H25B 0.9500 .
C26B C27B 1.455(12) .
C26B H26B 0.9500 .
C27B C28B 1.369(12) .
C27B H27B 0.9500 .
C28B C29B 1.404(12) .
C28B H28B 0.9500 .
C29B C30B 1.404(11) .
C29B C38B 1.447(11) .
C30B C31B 1.409(12) .
C30B C43B 1.520(12) .
C31B C32B 1.403(11) .
C31B C36B 1.442(11) .
C32B C33B 1.332(14) .
C32B H32B 0.9500 .
C33B C34B 1.407(13) .
C33B H33B 0.9500 .
C34B C35B 1.372(11) .
C34B H34B 0.9500 .
C35B C36B 1.398(12) .
C35B H35B 0.9500 .
C36B C37B 1.408(10) .
C37B C38B 1.404(12) .
C39B C44B 1.360(11) .
C39B C40B 1.388(10) .
C40B C41B 1.383(11) .
C40B O1B 1.411(9) .
C41B O3B 1.383(9) .
C41B C42B 1.403(12) .
C42B C43B 1.376(12) .
C42B O5B 1.405(10) .
C43B C44B 1.409(11) .
C44B H44B 0.9500 .
N1C C5C 1.337(8) .
N1C C1C 1.350(8) .
C1C C2C 1.382(8) .
C1C H1C 0.9500 .
C2C C3C 1.383(9) .
C2C H2C 0.9500 .
C3C C4C 1.386(8) .
C3C H3C 0.9500 .
C4C C5C 1.385(8) .
C4C C18C 1.476(8) .
C5C H5C 0.9500 .
C6C C7C 1.354(9) .
C6C C19C 1.428(9) .
C6C H6C 0.9500 .
C7C C8C 1.427(10) .
C7C H7C 0.9500 .
C8C C9C 1.361(10) .
C8C H8C 0.9500 .
C9C C10C 1.418(9) .
C9C H9C 0.9500 .
C10C C11C 1.396(9) .
C10C C19C 1.451(9) .
C11C C12C 1.422(9) .
C11C C39C 1.470(9) .
C12C C17C 1.433(9) .
C12C C13C 1.431(9) .
C13C C14C 1.349(10) .
C13C H13C 0.9500 .
C14C C15C 1.427(10) .
C14C H14C 0.9500 .
C15C C16C 1.350(9) .
C15C H15C 0.9500 .
C16C C17C 1.437(9) .
C16C H16C 0.9500 .
C17C C18C 1.399(8) .
C18C C19C 1.416(8) .
N2C C24C 1.343(9) .
N2C C20C 1.363(8) .
C20C C21C 1.353(10) .
C20C H20C 0.9500 .
C21C C22C 1.399(11) .
C21C H21C 0.9500 .
C22C C23C 1.382(9) .
C22C H22C 0.9500 .
C23C C24C 1.384(10) .
C23C C37C 1.488(10) .
C24C H24C 0.9500 .
C25C C26C 1.341(10) .
C25C C38C 1.454(9) .
C25C H25C 0.9500 .
C26C C27C 1.412(12) .
C26C H26C 0.9500 .
C27C C28C 1.318(11) .
C27C H27C 0.9500 .
C28C C29C 1.456(10) .
C28C H28C 0.9500 .
C29C C30C 1.390(10) .
C29C C38C 1.438(10) .
C30C C31C 1.393(11) .
C30C C43C 1.512(10) .
C31C C32C 1.444(11) .
C31C C36C 1.449(11) .
C32C C33C 1.363(12) .
C32C H32C 0.9500 .
C33C C34C 1.379(13) .
C33C H33C 0.9500 .
C34C C35C 1.340(11) .
C34C H34C 0.9500 .
C35C C36C 1.429(11) .
C35C H35C 0.9500 .
C36C C37C 1.425(10) .
C37C C38C 1.394(10) .
C39C C44C 1.401(10) .
C39C C40C 1.416(10) .
C40C C41C 1.380(10) .
C40C O1C 1.382(9) .
C41C O3C 1.364(9) .
C41C C42C 1.423(11) .
C42C C43C 1.361(10) .
C42C O5C 1.362(9) .
C43C C44C 1.386(10) .
C44C H44C 0.9500 .
N1D C5D 1.345(8) .
N1D C1D 1.349(8) .
C1D C2D 1.386(10) .
C1D H1D 0.9500 .
C2D C3D 1.375(10) .
C2D H2D 0.9500 .
C3D C4D 1.384(9) .
C3D H3D 0.9500 .
C4D C5D 1.384(9) .
C4D C18D 1.500(8) .
C5D H5D 0.9500 .
C6D C7D 1.351(9) .
C6D C19D 1.412(9) .
C6D H6D 0.9500 .
C7D C8D 1.398(9) .
C7D H7D 0.9500 .
C8D C9D 1.359(9) .
C8D H8D 0.9500 .
C9D C10D 1.426(9) .
C9D H9D 0.9500 .
C10D C11D 1.373(9) .
C10D C19D 1.460(8) .
C11D C12D 1.415(9) .
C11D C39D 1.494(9) .
C12D C13D 1.411(9) .
C12D C17D 1.443(9) .
C13D C14D 1.391(11) .
C13D H13D 0.9500 .
C14D C15D 1.408(11) .
C14D H14D 0.9500 .
C15D C16D 1.406(11) .
C15D H15D 0.9500 .
C16D C17D 1.433(10) .
C16D H16D 0.9500 .
C17D C18D 1.407(9) .
C18D C19D 1.405(9) .
N2D C20D 1.321(8) .
N2D C24D 1.333(8) .
C20D C21D 1.410(9) .
C20D H20D 0.9500 .
C21D C22D 1.386(10) .
C21D H21D 0.9500 .
C22D C23D 1.361(10) .
C22D H22D 0.9500 .
C23D C24D 1.410(8) .
C23D C37D 1.482(9) .
C24D H24D 0.9500 .
C25D C26D 1.350(11) .
C25D C38D 1.419(11) .
C25D H25D 0.9500 .
C26D C27D 1.426(11) .
C26D H26D 0.9500 .
C27D C28D 1.330(12) .
C27D H27D 0.9500 .
C28D C29D 1.433(11) .
C28D H28D 0.9500 .
C29D C30D 1.412(10) .
C29D C38D 1.409(10) .
C30D C31D 1.396(10) .
C30D C43D 1.505(9) .
C31D C32D 1.417(10) .
C31D C36D 1.428(10) .
C32D C33D 1.332(11) .
C32D H32D 0.9500 .
C33D C34D 1.448(12) .
C33D H33D 0.9500 .
C34D C35D 1.327(11) .
C34D H34D 0.9500 .
C35D C36D 1.443(10) .
C35D H35D 0.9500 .
C36D C37D 1.418(10) .
C37D C38D 1.424(10) .
C39D C40D 1.381(9) .
C39D C44D 1.406(9) .
C40D O1D 1.359(8) .
C40D C41D 1.403(10) .
C41D O3D 1.378(8) .
C41D C42D 1.414(10) .
C42D O5D 1.389(8) .
C42D C43D 1.384(9) .
C43D C44D 1.404(9) .
C44D H44D 0.9500 .
O1A C45A 1.453(7) .
C45A C46A 1.470(9) .
C45A H45A 0.9900 .
C45A H45B 0.9900 .
C46A O2A 1.424(8) .
C46A H46A 0.9900 .
C46A H46B 0.9900 .
O2A C47A 1.429(11) .
C47A H47A 0.9800 .
C47A H47B 0.9800 .
C47A H47C 0.9800 .
O3A C48A 1.419(7) .
C48A C49A 1.489(9) .
C48A H48A 0.9900 .
C48A H48B 0.9900 .
C49A O4A 1.376(9) .
C49A H49A 0.9900 .
C49A H49B 0.9900 .
O4A C50A 1.439(9) .
C50A H50A 0.9800 .
C50A H50B 0.9800 .
C50A H50C 0.9800 .
O5A C51A 1.459(7) .
C51A C52A 1.477(9) .
C51A H51A 0.9900 .
C51A H51B 0.9900 .
C52A O6A 1.380(9) .
C52A H52A 0.9900 .
C52A H52B 0.9900 .
O6A C53A 1.389(10) .
C53A H53A 0.9800 .
C53A H53B 0.9800 .
C53A H53C 0.9800 .
O1B C45B 1.427(10) .
C45B C46B 1.435(12) .
C45B H45C 0.9900 .
C45B H45D 0.9900 .
C46B O2B 1.453(10) .
C46B H46C 0.9900 .
C46B H46D 0.9900 .
O2B C47B 1.421(11) .
C47B H47D 0.9800 .
C47B H47E 0.9800 .
C47B H47F 0.9800 .
O3B C48B 1.399(9) .
C48B C49B 1.501(11) .
C48B H48C 0.9900 .
C48B H48D 0.9900 .
C49B O4B 1.374(10) .
C49B H49C 0.9900 .
C49B H49D 0.9900 .
O4B C50B 1.464(11) .
C50B H50D 0.9800 .
C50B H50E 0.9800 .
C50B H50F 0.9800 .
O5B C51B 1.456(11) .
C51B C52B 1.461(13) .
C51B H51C 0.9900 .
C51B H51D 0.9900 .
C52B O6B 1.451(13) .
C52B H52C 0.9900 .
C52B H52D 0.9900 .
O6B C53B 1.420(13) .
C53B H53D 0.9800 .
C53B H53E 0.9800 .
C53B H53F 0.9800 .
O1C C45C 1.403(12) .
C45C C46C 1.395(13) .
C45C H45E 0.9900 .
C45C H45F 0.9900 .
C46C O2C 1.468(14) .
C46C H46E 0.9900 .
C46C H46F 0.9900 .
O2C C47C 1.473(14) .
C47C H47G 0.9800 .
C47C H47H 0.9800 .
C47C H47I 0.9800 .
O3C C48C 1.431(9) .
C48C C49C 1.472(11) .
C48C H48E 0.9900 .
C48C H48F 0.9900 .
C49C O4C 1.381(11) .
C49C H49E 0.9900 .
C49C H49F 0.9900 .
O4C C50C 1.466(12) .
C50C H50G 0.9800 .
C50C H50H 0.9800 .
C50C H50I 0.9800 .
O5C C51C 1.415(9) .
C51C C52C 1.439(12) .
C51C H51E 0.9900 .
C51C H51F 0.9900 .
C52C O6C 1.384(11) .
C52C H52E 0.9900 .
C52C H52F 0.9900 .
O6C C53C 1.398(12) .
C53C H53G 0.9800 .
C53C H53H 0.9800 .
C53C H53I 0.9800 .
O1D C45D 1.459(7) .
C45D C46D 1.484(9) .
C45D H45G 0.9900 .
C45D H45H 0.9900 .
C46D O2D 1.443(8) .
C46D H46G 0.9900 .
C46D H46H 0.9900 .
O2D C47D 1.410(9) .
C47D H47J 0.9800 .
C47D H47K 0.9800 .
C47D H47L 0.9800 .
O3D C48D 1.423(9) .
C48D C49D 1.436(10) .
C48D H48G 0.9900 .
C48D H48H 0.9900 .
C49D O4D 1.351(9) .
C49D H49G 0.9900 .
C49D H49H 0.9900 .
O4D C50D 1.438(8) .
C50D H50J 0.9800 .
C50D H50K 0.9800 .
C50D H50L 0.9800 .
O5D C51D 1.452(9) .
C51D C52D 1.466(10) .
C51D H51G 0.9900 .
C51D H51H 0.9900 .
C52D O6D 1.402(9) .
C52D H52G 0.9900 .
C52D H52H 0.9900 .
O6D C53D 1.432(9) .
C53D H53J 0.9800 .
C53D H53K 0.9800 .
C53D H53L 0.9800 .
B1Y N1Y 1.3900 .
B1Y N2Y 1.3900 .
B1Y F1Y 1.534(10) .
B1Y F2Y 1.577(12) .
N1Y C1Y 1.3900 .
N1Y C4Y 1.410(8) .
C1Y C8Y 1.3900 .
C1Y C2Y 1.434(9) .
C8Y C9Y 1.3900 .
C8Y C7Y 1.492(15) .
C9Y N2Y 1.3900 .
C9Y C10Y 1.430(10) .
N2Y C12Y 1.404(8) .
C4Y C6Y 1.409(18) .
C4Y C3Y 1.445(10) .
C2Y C5Y 1.426(19) .
C2Y C3Y 1.434(10) .
C6Y H6Y1 0.9800 .
C6Y H6Y2 0.9800 .
C6Y H6Y3 0.9800 .
C3Y H3Y 0.9500 .
C10Y C11Y 1.425(10) .
C10Y C13Y 1.47(2) .
C13Y H13E 0.9800 .
C13Y H13F 0.9800 .
C13Y H13G 0.9800 .
C5Y H5Y1 0.9800 .
C5Y H5Y2 0.9800 .
C5Y H5Y3 0.9800 .
C7Y H7Y1 0.9800 .
C7Y H7Y2 0.9800 .
C7Y H7Y3 0.9800 .
N1S O3S 1.206(7) .
N1S O2S 1.211(7) .
N1S O1S 1.222(7) .
N2S O5S 1.183(9) .
N2S O6S 1.184(8) .
N2S O4S 1.180(9) .
N3S O7S 1.274(13) .
N3S O8S 1.282(13) .
N3S O9S 1.284(13) .
C11Y C12Y 1.434(10) .
C11Y H11Y 0.9500 .
C12Y C14Y 1.586(17) .
O10S N4S 1.157(12) .
C1T N1T 1.187(16) .
C1T C2T 1.465(19) .
O4Z O4Z 1.57(2) 2_666
N4S O12S 1.176(12) .
N4S O11S 1.184(12) .
O22Z O3G 0.998(18) .
C14Y H14E 0.9800 .
C14Y H14F 0.9800 .
C14Y H14G 0.9800 .
N1G C1G 1.25(3) .
C1G C2G 1.42(4) .
N2G C3G 1.26(2) .
C3G C4G 1.28(6) .
